data_7036257
loop_
_publ_author_name
'Champion, Martin J. D.'
'Levason, William'
'Pugh, David'
'Reid, Gillian'

_publ_section_title
;
 Neutral thioether and selenoether macrocyclic coordination to Group 1
 cations (Li-Cs) - synthesis, spectroscopic and structural properties.
;
_journal_issue 43
_journal_name_full 'Dalton transactions (Cambridge, England : 2003)'
_journal_page_first 18748
_journal_page_last 18759
_journal_paper_doi 10.1039/c5dt02583d
_journal_volume 44
_journal_year 2015
_chemical_formula_moiety 'C88 H72 B2 F48 K2 O8 Se4'
_chemical_formula_sum 'C88 H72 B2 F48 K2 O8 Se4'
_chemical_formula_weight 2585.11
_chemical_name_systematic
;
 ?
;
_space_group_crystal_system monoclinic
_space_group_IT_number 14
_space_group_name_Hall '-P 2ybc'
_space_group_name_H-M_alt 'P 1 21/c 1'
_symmetry_space_group_name_Hall '-P 2ybc'
_symmetry_space_group_name_H-M 'P 1 21/c 1'
_atom_sites_solution_hydrogens geom
_audit_creation_method SHELXL-2013
_audit_update_record
;
2015-07-30 deposited with the CCDC.
2015-08-24 downloaded from the CCDC.
;
_cell_angle_alpha 90
_cell_angle_beta 98.567(2)
_cell_angle_gamma 90
_cell_formula_units_Z 4
_cell_length_a 16.622(3)
_cell_length_b 13.876(2)
_cell_length_c 44.516(8)
_cell_measurement_reflns_used 17172
_cell_measurement_temperature 100(2)
_cell_measurement_theta_max 27.5
_cell_measurement_theta_min 2.1
_cell_volume 10153(3)
_computing_cell_refinement
;
CrystalClear-SM Expert 2.1 b29 (Rigaku, 2013)
;
_computing_data_collection
;
CrystalClear-SM Expert 2.1 b29 (Rigaku, 2013)
;
_computing_data_reduction
;
CrystalClear-SM Expert 2.1 b29 (Rigaku, 2013)
;
_computing_molecular_graphics 'ORTEP-III (Farrugia, 1997)'
_computing_publication_material 'PLATON (Spek, 2003), WinGX (Farrugia, 1999) and enCIFer (Allen et al., 2004).'
_computing_structure_refinement 'SHELXL-2013 (Sheldrick, 2013)'
_computing_structure_solution 'Olex2 (Dolomanov et al., 2009)'
_diffrn_ambient_temperature 100(2)
_diffrn_detector 'CCD plate'
_diffrn_detector_area_resol_mean 28.5714
_diffrn_detector_type 'Rigaku HG Saturn724+ (2x2 bin mode)'
_diffrn_measured_fraction_theta_full 0.968
_diffrn_measured_fraction_theta_max 0.968
_diffrn_measurement_device 'four-circle \k diffractometer'
_diffrn_measurement_device_type 'Rigaku AFC12 (Right)'
_diffrn_measurement_method 'profile data from \w-scans'
_diffrn_measurement_specimen_support 'MiTeGen micromount'
_diffrn_radiation_collimation 'Confocal mirrors, VHF Varimax '
_diffrn_radiation_type MoK\a
_diffrn_radiation_wavelength 0.71075
_diffrn_reflns_av_R_equivalents 0.0431
_diffrn_reflns_av_unetI/netI 0.0440
_diffrn_reflns_laue_measured_fraction_full 0.968
_diffrn_reflns_laue_measured_fraction_max 0.968
_diffrn_reflns_limit_h_max 19
_diffrn_reflns_limit_h_min -19
_diffrn_reflns_limit_k_max 16
_diffrn_reflns_limit_k_min -16
_diffrn_reflns_limit_l_max 52
_diffrn_reflns_limit_l_min -34
_diffrn_reflns_number 58673
_diffrn_reflns_point_group_measured_fraction_full 0.968
_diffrn_reflns_point_group_measured_fraction_max 0.968
_diffrn_reflns_theta_full 25.000
_diffrn_reflns_theta_max 25.028
_diffrn_reflns_theta_min 2.911
_diffrn_source 'Rotating Anode'
_diffrn_source_current 55.0
_diffrn_source_power 2.475
_diffrn_source_voltage 45.0
_exptl_absorpt_coefficient_mu 1.668
_exptl_absorpt_correction_T_max 1.000
_exptl_absorpt_correction_T_min 0.667
_exptl_absorpt_correction_type multi-scan
_exptl_absorpt_process_details 'CrystalClear-SM Expert 2.1 b29 (Rigaku, 2013)'
_exptl_crystal_colour colourless
_exptl_crystal_density_diffrn 1.691
_exptl_crystal_description block
_exptl_crystal_F_000 5120
_exptl_crystal_recrystallization_method 'Re-crystallisation from solvent: CH2Cl2/hexane'
_exptl_crystal_size_max 0.170
_exptl_crystal_size_mid 0.150
_exptl_crystal_size_min 0.050
_refine_diff_density_max 3.279
_refine_diff_density_min -2.225
_refine_diff_density_rms 0.096
_refine_ls_extinction_method none
_refine_ls_goodness_of_fit_ref 1.023
_refine_ls_hydrogen_treatment constr
_refine_ls_matrix_type full
_refine_ls_number_parameters 1678
_refine_ls_number_reflns 17383
_refine_ls_number_restraints 2329
_refine_ls_restrained_S_all 0.999
_refine_ls_R_factor_all 0.1040
_refine_ls_R_factor_gt 0.0653
_refine_ls_shift/su_max 0.000
_refine_ls_shift/su_mean 0.000
_refine_ls_structure_factor_coef Fsqd
_refine_ls_weighting_details 'w=1/[\s^2^(Fo^2^)+(0.0826P)^2^+38.6058P] where P=(Fo^2^+2Fc^2^)/3'
_refine_ls_weighting_scheme calc
_refine_ls_wR_factor_gt 0.1628
_refine_ls_wR_factor_ref 0.1931
_reflns_Friedel_coverage 0.000
_reflns_number_gt 11474
_reflns_number_total 17383
_reflns_threshold_expression 'I > 2\s(I)'
_cod_data_source_file c5dt02583d1.cif
_cod_data_source_block shelx
_cod_depositor_comments 'Adding full bibliography for 7036247--7036257.cif.'
_cod_database_code 7036257
_shelx_space_group_comment
;
The symmetry employed for this shelxl refinement is uniquely defined
by the following loop, which should always be used as a source of
symmetry information in preference to the above space-group names.
They are only intended as comments.
;
_shelx_estimated_absorpt_t_min 0.765
_shelx_estimated_absorpt_t_max 0.921
_shelxl_version_number 2013-4

loop_
_space_group_symop_operation_xyz
'x, y, z'
'-x, y+1/2, -z+1/2'
'-x, -y, -z'
'x, -y-1/2, z-1/2'

loop_
_atom_site_label
_atom_site_type_symbol
_atom_site_fract_x
_atom_site_fract_y
_atom_site_fract_z
_atom_site_U_iso_or_equiv
_atom_site_adp_type
_atom_site_occupancy
_atom_site_site_symmetry_order
_atom_site_calc_flag
_atom_site_refinement_flags_posn
_atom_site_refinement_flags_adp
_atom_site_refinement_flags_occupancy
_atom_site_disorder_assembly
_atom_site_disorder_group
C1 C 0.1364(3) -0.0039(3) 0.38678(10) 0.0220(10) Uani 1 1 d . U . . .
C2 C 0.0592(3) -0.0041(4) 0.39598(11) 0.0248(10) Uani 1 1 d . U . . .
H2 H 0.0298 -0.0629 0.3953 0.030 Uiso 1 1 calc R U . . .
C3 C 0.0242(3) 0.0783(4) 0.40609(11) 0.0244(10) Uani 1 1 d . U . . .
C4 C 0.0653(3) 0.1658(4) 0.40772(11) 0.0256(10) Uani 1 1 d . U . . .
H4 H 0.0412 0.2227 0.4143 0.031 Uiso 1 1 calc R U . . .
C5 C 0.1428(3) 0.1676(4) 0.39947(11) 0.0260(10) Uani 1 1 d . U . . .
C6 C 0.1773(3) 0.0844(3) 0.38920(11) 0.0243(10) Uani 1 1 d . U . . .
H6 H 0.2303 0.0879 0.3837 0.029 Uiso 1 1 calc R U . . .
C7 C -0.0598(3) 0.0751(4) 0.41458(12) 0.0298(11) Uani 1 1 d D U . . .
C8 C 0.1895(3) 0.2600(4) 0.40090(14) 0.0356(12) Uani 1 1 d D U . . .
C9 C 0.1556(3) -0.0859(4) 0.33387(12) 0.0307(11) Uani 1 1 d . U . . .
C10 C 0.1378(3) -0.1650(5) 0.31437(14) 0.0442(15) Uani 1 1 d . U . . .
H10 H 0.1363 -0.2276 0.3230 0.053 Uiso 1 1 calc R U . . .
C11 C 0.1223(4) -0.1554(6) 0.28310(16) 0.0601(18) Uani 1 1 d . U . . .
C12 C 0.1257(4) -0.0672(7) 0.26968(15) 0.0664(19) Uani 1 1 d . U . . .
H12 H 0.1142 -0.0609 0.2482 0.080 Uiso 1 1 calc R U . . .
C13 C 0.1463(4) 0.0132(6) 0.28789(15) 0.0562(16) Uani 1 1 d . U . . .
C14 C 0.1594(3) 0.0032(5) 0.31927(13) 0.0384(13) Uani 1 1 d . U . . .
H14 H 0.1716 0.0592 0.3314 0.046 Uiso 1 1 calc R U . . .
C15A C 0.1137(12) -0.2276(16) 0.2591(5) 0.064(3) Uani 0.479(8) 1 d . U P A 1
C15B C 0.0858(10) -0.2574(17) 0.2689(4) 0.056(3) Uani 0.521(8) 1 d . U P A 2
C16 C 0.1532(6) 0.1113(8) 0.27480(18) 0.083(2) Uani 1 1 d . U . . .
C17 C 0.2745(3) -0.0998(3) 0.38161(12) 0.0254(10) Uani 1 1 d . U . . .
C18 C 0.3080(3) -0.0887(3) 0.41217(12) 0.0257(11) Uani 1 1 d . U . . .
H18 H 0.2725 -0.0790 0.4267 0.031 Uiso 1 1 calc R U . . .
C19 C 0.3917(3) -0.0912(3) 0.42203(12) 0.0277(11) Uani 1 1 d . U . . .
C20 C 0.4459(3) -0.1035(3) 0.40165(12) 0.0274(11) Uani 1 1 d . U . . .
H20 H 0.5029 -0.1044 0.4083 0.033 Uiso 1 1 calc R U . . .
C21 C 0.4145(3) -0.1146(4) 0.37137(13) 0.0305(11) Uani 1 1 d . U . . .
C22 C 0.3299(3) -0.1139(4) 0.36143(12) 0.0283(11) Uani 1 1 d . U . . .
H22 H 0.3102 -0.1232 0.3405 0.034 Uiso 1 1 calc R U . . .
C23 C 0.4227(3) -0.0788(4) 0.45518(13) 0.0363(13) Uani 1 1 d . U . . .
C24 C 0.4713(3) -0.1276(5) 0.34863(15) 0.0433(14) Uani 1 1 d D U . . .
C25 C 0.1341(3) -0.1980(4) 0.38094(12) 0.0287(11) Uani 1 1 d . U . . .
C26 C 0.0518(3) -0.2187(4) 0.36990(14) 0.0358(13) Uani 1 1 d . U . . .
H26 H 0.0223 -0.1751 0.3560 0.043 Uiso 1 1 calc R U . . .
C27 C 0.0123(3) -0.2997(4) 0.37848(15) 0.0376(13) Uani 1 1 d . U . . .
C28 C 0.0532(3) -0.3661(4) 0.39845(14) 0.0357(13) Uani 1 1 d . U . . .
H28 H 0.0264 -0.4221 0.4043 0.043 Uiso 1 1 calc R U . . .
C29 C 0.1339(3) -0.3488(4) 0.40965(13) 0.0317(12) Uani 1 1 d . U . . .
C30 C 0.1739(3) -0.2667(4) 0.40071(12) 0.0273(11) Uani 1 1 d . U . . .
H30 H 0.2299 -0.2576 0.4084 0.033 Uiso 1 1 calc R U . . .
C31 C -0.0760(4) -0.3155(5) 0.36548(18) 0.0510(17) Uani 1 1 d . U . . .
C32 C 0.1809(3) -0.4182(4) 0.43121(14) 0.0358(13) Uani 1 1 d . U . . .
C33 C 0.3447(3) -0.0597(4) 0.17082(11) 0.0256(10) Uani 1 1 d . U . . .
C34 C 0.3471(3) -0.1334(4) 0.19270(12) 0.0316(12) Uani 1 1 d . U . . .
H34 H 0.3419 -0.1984 0.1860 0.038 Uiso 1 1 calc R U . . .
C35 C 0.3570(3) -0.1143(5) 0.22367(13) 0.0387(13) Uani 1 1 d . U . . .
C36 C 0.3633(4) -0.0203(5) 0.23444(13) 0.0472(15) Uani 1 1 d . U . . .
H36 H 0.3686 -0.0071 0.2556 0.057 Uiso 1 1 calc R U . . .
C37 C 0.3617(4) 0.0535(5) 0.21360(13) 0.0410(13) Uani 1 1 d . U . . .
C38 C 0.3524(3) 0.0333(4) 0.18261(12) 0.0301(11) Uani 1 1 d . U . . .
H38 H 0.3513 0.0857 0.1688 0.036 Uiso 1 1 calc R U . . .
C39 C 0.3585(4) -0.1955(5) 0.24608(13) 0.0581(17) Uani 1 1 d D U . . .
C40 C 0.3686(5) 0.1558(5) 0.22395(15) 0.0597(17) Uani 1 1 d D U . . .
C41 C 0.3657(3) 0.0026(3) 0.11573(10) 0.0203(9) Uani 1 1 d . U . . .
C42 C 0.4433(3) -0.0009(4) 0.10678(10) 0.0214(10) Uani 1 1 d . U . . .
H42 H 0.4733 -0.0594 0.1095 0.026 Uiso 1 1 calc R U . . .
C43 C 0.4777(3) 0.0770(4) 0.09418(10) 0.0233(10) Uani 1 1 d . U . . .
C44 C 0.4372(3) 0.1644(4) 0.08941(11) 0.0248(10) Uani 1 1 d . U . . .
H44 H 0.4615 0.2181 0.0810 0.030 Uiso 1 1 calc R U . . .
C45 C 0.3592(3) 0.1704(4) 0.09736(11) 0.0239(10) Uani 1 1 d . U . . .
C46 C 0.3252(3) 0.0915(3) 0.11008(11) 0.0231(10) Uani 1 1 d . U . . .
H46 H 0.2720 0.0978 0.1152 0.028 Uiso 1 1 calc R U . . .
C47 C 0.5628(3) 0.0716(4) 0.08612(11) 0.0257(11) Uani 1 1 d . U . . .
C48 C 0.3119(3) 0.2623(4) 0.09345(14) 0.0344(12) Uani 1 1 d . U . . .
C49 C 0.2276(3) -0.0887(3) 0.12380(12) 0.0249(10) Uani 1 1 d . U . . .
C50 C 0.1932(3) -0.0821(3) 0.09326(11) 0.0234(10) Uani 1 1 d . U . . .
H50 H 0.2278 -0.0717 0.0784 0.028 Uiso 1 1 calc R U . . .
C51 C 0.1090(3) -0.0904(3) 0.08390(12) 0.0256(10) Uani 1 1 d . U . . .
C52 C 0.0566(3) -0.1029(3) 0.10475(13) 0.0285(11) Uani 1 1 d . U . . .
H52 H -0.0004 -0.1080 0.0984 0.034 Uiso 1 1 calc R U . . .
C53 C 0.0890(3) -0.1080(4) 0.13511(13) 0.0294(11) Uani 1 1 d . U . . .
C54 C 0.1728(3) -0.1021(4) 0.14456(12) 0.0265(11) Uani 1 1 d . U . . .
H54 H 0.1932 -0.1073 0.1656 0.032 Uiso 1 1 calc R U . . .
C55 C 0.0762(3) -0.0816(4) 0.05083(13) 0.0350(12) Uani 1 1 d . U . . .
C56 C 0.0327(3) -0.1190(5) 0.15834(14) 0.0406(13) Uani 1 1 d D U . . .
C57 C 0.3684(3) -0.1874(4) 0.12705(11) 0.0250(10) Uani 1 1 d . U . . .
C58 C 0.4476(3) -0.2106(4) 0.14070(12) 0.0285(11) Uani 1 1 d . U . . .
H58 H 0.4749 -0.1681 0.1556 0.034 Uiso 1 1 calc R U . . .
C59 C 0.4879(3) -0.2932(4) 0.13334(13) 0.0331(12) Uani 1 1 d . U . . .
C60 C 0.4499(3) -0.3579(4) 0.11200(13) 0.0324(12) Uani 1 1 d . U . . .
H60 H 0.4773 -0.4140 0.1067 0.039 Uiso 1 1 calc R U . . .
C61 C 0.3713(3) -0.3384(4) 0.09871(12) 0.0286(11) Uani 1 1 d . U . . .
C62 C 0.3313(3) -0.2549(3) 0.10618(11) 0.0249(10) Uani 1 1 d . U . . .
H62 H 0.2770 -0.2437 0.0967 0.030 Uiso 1 1 calc R U . . .
C63 C 0.5733(4) -0.3131(5) 0.14873(17) 0.0510(16) Uani 1 1 d D U . . .
C64 C 0.3279(4) -0.4073(4) 0.07563(13) 0.0360(13) Uani 1 1 d . U . . .
C65 C 0.0935(4) 0.2628(4) 0.52194(13) 0.0399(14) Uani 1 1 d . U . . .
H65A H 0.1428 0.2980 0.5312 0.048 Uiso 1 1 calc R U . . .
H65B H 0.0535 0.3114 0.5128 0.048 Uiso 1 1 calc R U . . .
C66 C 0.2068(3) 0.0981(4) 0.51184(13) 0.0376(13) Uani 1 1 d . U . . .
H66A H 0.2587 0.1339 0.5162 0.045 Uiso 1 1 calc R U . . .
H66B H 0.1904 0.0784 0.5314 0.045 Uiso 1 1 calc R U . . .
C67 C 0.2177(3) 0.0101(4) 0.49293(13) 0.0383(13) Uani 1 1 d . U . . .
H67A H 0.2229 0.0299 0.4719 0.046 Uiso 1 1 calc R U . . .
H67B H 0.2681 -0.0242 0.5016 0.046 Uiso 1 1 calc R U . . .
C68 C 0.1555(4) -0.1368(5) 0.47438(15) 0.0445(15) Uani 1 1 d . U . . .
H68A H 0.2059 -0.1727 0.4819 0.053 Uiso 1 1 calc R U . . .
H68B H 0.1569 -0.1186 0.4530 0.053 Uiso 1 1 calc R U . . .
C69 C 0.0807(4) -0.1998(4) 0.47665(15) 0.0434(14) Uani 1 1 d . U . . .
H69A H 0.0857 -0.2620 0.4662 0.052 Uiso 1 1 calc R U . . .
H69B H 0.0770 -0.2132 0.4982 0.052 Uiso 1 1 calc R U . . .
C70 C -0.0585(4) -0.2114(4) 0.45325(13) 0.0392(14) Uani 1 1 d . U . . .
H70A H -0.0424 -0.2602 0.4391 0.047 Uiso 1 1 calc R U . . .
H70B H -0.1018 -0.1713 0.4418 0.047 Uiso 1 1 calc R U . . .
C71 C 0.4255(4) -0.4385(6) 0.31748(19) 0.072(2) Uani 1 1 d . U . . .
H71A H 0.4623 -0.3905 0.3102 0.087 Uiso 1 1 calc R U . . .
H71B H 0.4507 -0.4587 0.3381 0.087 Uiso 1 1 calc R U . . .
C72 C 0.4215(5) -0.5228(7) 0.29742(17) 0.069(2) Uani 1 1 d . U . . .
H72A H 0.4752 -0.5551 0.2998 0.082 Uiso 1 1 calc R U . . .
H72B H 0.3811 -0.5693 0.3031 0.082 Uiso 1 1 calc R U . . .
C73 C 0.4026(5) -0.5735(5) 0.24540(18) 0.0643(19) Uani 1 1 d . U . . .
H73A H 0.4531 -0.6113 0.2511 0.077 Uiso 1 1 calc R U . . .
H73B H 0.3558 -0.6172 0.2459 0.077 Uiso 1 1 calc R U . . .
C74 C 0.4006(5) -0.5362(7) 0.21468(17) 0.068(2) Uani 1 1 d . U . . .
H74A H 0.4410 -0.4838 0.2147 0.081 Uiso 1 1 calc R U . . .
H74B H 0.4144 -0.5881 0.2011 0.081 Uiso 1 1 calc R U . . .
C75A C 0.3314(17) -0.478(3) 0.1739(4) 0.097(7) Uani 0.330(7) 1 d D U P A 1
H75A H 0.3608 -0.5296 0.1645 0.117 Uiso 0.330(7) 1 calc R U P A 1
H75B H 0.3594 -0.4160 0.1725 0.117 Uiso 0.330(7) 1 calc R U P A 1
C76A C 0.2421(17) -0.4733(18) 0.1599(7) 0.088(6) Uani 0.330(7) 1 d D U P A 1
H76A H 0.2135 -0.5331 0.1644 0.106 Uiso 0.330(7) 1 calc R U P A 1
H76B H 0.2372 -0.4661 0.1376 0.106 Uiso 0.330(7) 1 calc R U P A 1
C77A C 0.0871(8) -0.4182(14) 0.1808(6) 0.062(4) Uani 0.330(7) 1 d D U P A 1
H77A H 0.0589 -0.3736 0.1932 0.074 Uiso 0.330(7) 1 calc R U P A 1
H77B H 0.0552 -0.4191 0.1601 0.074 Uiso 0.330(7) 1 calc R U P A 1
C78A C 0.0825(15) -0.5203(13) 0.1944(4) 0.054(4) Uani 0.330(7) 1 d D U P A 1
H78A H 0.0264 -0.5461 0.1906 0.065 Uiso 0.330(7) 1 calc R U P A 1
H78B H 0.1196 -0.5656 0.1861 0.065 Uiso 0.330(7) 1 calc R U P A 1
C79A C 0.0964(19) -0.5848(16) 0.2433(6) 0.074(5) Uani 0.330(7) 1 d D U P A 1
H79A H 0.1179 -0.6407 0.2332 0.089 Uiso 0.330(7) 1 calc R U P A 1
H79B H 0.0369 -0.5945 0.2418 0.089 Uiso 0.330(7) 1 calc R U P A 1
C80A C 0.129(3) -0.592(4) 0.2750(8) 0.077(6) Uani 0.330(7) 1 d . U P A 1
H80A H 0.0814 -0.5836 0.2857 0.092 Uiso 0.330(7) 1 calc R U P A 1
H80B H 0.1458 -0.6598 0.2780 0.092 Uiso 0.330(7) 1 calc R U P A 1
C75B C 0.3172(6) -0.4503(10) 0.1746(2) 0.048(3) Uani 0.670(7) 1 d D U P A 2
H75C H 0.3530 -0.4832 0.1619 0.057 Uiso 0.670(7) 1 calc R U P A 2
H75D H 0.3378 -0.3837 0.1783 0.057 Uiso 0.670(7) 1 calc R U P A 2
C76B C 0.2325(6) -0.4459(10) 0.1573(3) 0.049(3) Uani 0.670(7) 1 d D U P A 2
H76C H 0.2138 -0.5124 0.1520 0.058 Uiso 0.670(7) 1 calc R U P A 2
H76D H 0.2340 -0.4106 0.1380 0.058 Uiso 0.670(7) 1 calc R U P A 2
C77B C 0.0763(7) -0.4875(11) 0.1817(4) 0.111(5) Uani 0.670(7) 1 d D U P A 2
H77C H 0.0311 -0.4618 0.1915 0.133 Uiso 0.670(7) 1 calc R U P A 2
H77D H 0.0533 -0.5077 0.1609 0.133 Uiso 0.670(7) 1 calc R U P A 2
C78B C 0.1124(9) -0.5776(10) 0.1998(2) 0.089(4) Uani 0.670(7) 1 d D U P A 2
H78C H 0.0744 -0.6329 0.1965 0.107 Uiso 0.670(7) 1 calc R U P A 2
H78D H 0.1650 -0.5965 0.1936 0.107 Uiso 0.670(7) 1 calc R U P A 2
C79B C 0.1399(9) -0.6274(11) 0.2520(3) 0.078(3) Uani 0.670(7) 1 d D U P A 2
H79C H 0.1978 -0.6467 0.2540 0.093 Uiso 0.670(7) 1 calc R U P A 2
H79D H 0.1056 -0.6840 0.2452 0.093 Uiso 0.670(7) 1 calc R U P A 2
C80B C 0.1195(11) -0.5885(18) 0.2822(3) 0.089(5) Uani 0.670(7) 1 d D U P A 2
H80C H 0.0719 -0.5448 0.2792 0.107 Uiso 0.670(7) 1 calc R U P A 2
H80D H 0.1095 -0.6412 0.2962 0.107 Uiso 0.670(7) 1 calc R U P A 2
C81 C 0.1902(5) -0.5072(7) 0.32350(15) 0.067(2) Uani 1 1 d . U . . .
H81A H 0.1689 -0.5604 0.3348 0.081 Uiso 1 1 calc R U . . .
H81B H 0.1519 -0.4524 0.3231 0.081 Uiso 1 1 calc R U . . .
C82 C 0.2684(5) -0.4778(8) 0.33967(17) 0.084(3) Uani 1 1 d . U . . .
H82A H 0.3053 -0.5341 0.3415 0.100 Uiso 1 1 calc R U . . .
H82B H 0.2612 -0.4581 0.3605 0.100 Uiso 1 1 calc R U . . .
C83 C 0.4094(4) 0.2607(5) -0.02711(15) 0.0484(16) Uani 1 1 d . U . . .
H83A H 0.3594 0.2944 -0.0365 0.058 Uiso 1 1 calc R U . . .
H83B H 0.4504 0.3107 -0.0201 0.058 Uiso 1 1 calc R U . . .
C84 C 0.2956(3) 0.1059(4) -0.01028(14) 0.0401(13) Uani 1 1 d . U . . .
H84A H 0.2443 0.1431 -0.0145 0.048 Uiso 1 1 calc R U . . .
H84B H 0.3080 0.0795 -0.0297 0.048 Uiso 1 1 calc R U . . .
C85 C 0.2856(4) 0.0241(5) 0.01150(14) 0.0434(14) Uani 1 1 d . U . . .
H85A H 0.2849 0.0501 0.0322 0.052 Uiso 1 1 calc R U . . .
H85B H 0.2334 -0.0096 0.0050 0.052 Uiso 1 1 calc R U . . .
C86 C 0.3467(4) -0.1229(5) 0.03151(14) 0.0424(14) Uani 1 1 d . U . . .
H86A H 0.2953 -0.1585 0.0253 0.051 Uiso 1 1 calc R U . . .
H86B H 0.3479 -0.1009 0.0527 0.051 Uiso 1 1 calc R U . . .
C87 C 0.4199(4) -0.1890(4) 0.02930(14) 0.0463(14) Uani 1 1 d . U . . .
H87A H 0.4150 -0.2489 0.0410 0.056 Uiso 1 1 calc R U . . .
H87B H 0.4211 -0.2066 0.0078 0.056 Uiso 1 1 calc R U . . .
C88 C 0.5598(4) -0.2025(5) 0.05097(14) 0.0470(16) Uani 1 1 d . U . . .
H88A H 0.5446 -0.2471 0.0666 0.056 Uiso 1 1 calc R U . . .
H88B H 0.6049 -0.1617 0.0609 0.056 Uiso 1 1 calc R U . . .
B1 B 0.1754(3) -0.0978(4) 0.37102(14) 0.0270(12) Uani 1 1 d . U . . .
B2 B 0.3270(3) -0.0841(4) 0.13424(13) 0.0236(11) Uani 1 1 d . U . . .
O1 O 0.1499(2) -0.0522(3) 0.49247(8) 0.0344(9) Uani 1 1 d . U . . .
O2 O 0.0104(2) -0.1511(3) 0.46306(9) 0.0368(9) Uani 1 1 d . U . . .
O3 O 0.3996(3) -0.4950(3) 0.26756(11) 0.0560(11) Uani 1 1 d . U . . .
O4 O 0.3232(3) -0.5015(3) 0.20444(10) 0.0525(11) Uani 1 1 d D U . . .
O5A O 0.1081(11) -0.5024(11) 0.2256(4) 0.048(3) Uani 0.330(7) 1 d D U P A 1
O5B O 0.1229(6) -0.5473(8) 0.23024(18) 0.067(3) Uani 0.670(7) 1 d D U P A 2
O6 O 0.1921(3) -0.5384(4) 0.29267(11) 0.0618(13) Uani 1 1 d D U . . .
O7 O 0.3510(2) -0.0412(3) 0.01182(9) 0.0346(9) Uani 1 1 d . U . . .
O8 O 0.4910(2) -0.1411(3) 0.04089(9) 0.0400(9) Uani 1 1 d . U . . .
F1A F -0.0600(2) 0.0721(4) 0.44450(8) 0.0518(13) Uani 0.925(7) 1 d . U P B 1
F2A F -0.1021(3) -0.0042(3) 0.40359(12) 0.0440(12) Uani 0.925(7) 1 d . U P B 1
F3A F -0.1058(2) 0.1494(3) 0.40394(9) 0.0410(11) Uani 0.925(7) 1 d . U P B 1
F4A F 0.1507(3) 0.3331(3) 0.41152(19) 0.066(2) Uani 0.904(12) 1 d . U P C 1
F5A F 0.2061(4) 0.2852(4) 0.37365(12) 0.0621(16) Uani 0.904(12) 1 d . U P C 1
F6A F 0.2607(3) 0.2524(4) 0.41867(15) 0.0625(18) Uani 0.904(12) 1 d . U P C 1
F7A F 0.1632(6) -0.2306(6) 0.23857(19) 0.065(2) Uani 0.479(8) 1 d . U P A 1
F8A F 0.1141(9) -0.3147(13) 0.2730(4) 0.068(3) Uani 0.479(8) 1 d . U P A 1
F9A F 0.0391(7) -0.2154(10) 0.2421(3) 0.068(4) Uani 0.479(8) 1 d . U P A 1
F1B F -0.120(2) 0.034(5) 0.3960(13) 0.055(12) Uani 0.075(7) 1 d D U P B 2
F2B F -0.067(3) 0.1573(19) 0.4300(10) 0.042(8) Uani 0.075(7) 1 d D U P B 2
F3B F -0.050(3) 0.018(3) 0.4391(7) 0.028(5) Uani 0.075(7) 1 d D U P B 2
F4B F 0.251(3) 0.267(3) 0.3846(14) 0.064(12) Uani 0.096(12) 1 d D U P C 2
F5B F 0.222(4) 0.294(3) 0.4283(5) 0.063(13) Uani 0.096(12) 1 d D U P C 2
F6B F 0.150(2) 0.3385(18) 0.3889(14) 0.051(11) Uani 0.096(12) 1 d D U P C 2
F7B F 0.0179(4) -0.2924(6) 0.27643(18) 0.060(2) Uani 0.521(8) 1 d . U P A 2
F8B F 0.1428(7) -0.3267(11) 0.2741(3) 0.058(2) Uani 0.521(8) 1 d . U P A 2
F9B F 0.0723(10) -0.2472(9) 0.2383(2) 0.085(4) Uani 0.521(8) 1 d . U P A 2
F10 F 0.2223(4) 0.1542(5) 0.28407(16) 0.134(2) Uani 1 1 d . U . . .
F11 F 0.1417(6) 0.1139(6) 0.24515(12) 0.159(3) Uani 1 1 d . U . . .
F12 F 0.0961(4) 0.1706(4) 0.28344(14) 0.1105(19) Uani 1 1 d . U . . .
F13 F 0.4994(2) -0.1050(4) 0.46261(9) 0.0776(15) Uani 1 1 d . U . . .
F14 F 0.4161(4) 0.0106(3) 0.46479(10) 0.0905(17) Uani 1 1 d . U . . .
F15 F 0.3812(2) -0.1302(3) 0.47289(9) 0.0654(11) Uani 1 1 d . U . . .
F16A F 0.5394(8) -0.0775(15) 0.3568(6) 0.062(4) Uani 0.66(6) 1 d . U P D 1
F17A F 0.4397(12) -0.103(2) 0.3208(3) 0.068(4) Uani 0.66(6) 1 d . U P D 1
F18A F 0.4954(12) -0.2211(8) 0.3479(6) 0.065(4) Uani 0.66(6) 1 d . U P D 1
F16B F 0.470(3) -0.2136(19) 0.3357(10) 0.065(6) Uani 0.34(6) 1 d . U P D 2
F17B F 0.5500(10) -0.109(4) 0.3578(10) 0.065(8) Uani 0.34(6) 1 d D U P D 2
F18B F 0.452(3) -0.071(3) 0.3242(7) 0.063(7) Uani 0.34(6) 1 d D U P D 2
F19 F -0.1173(2) -0.2332(3) 0.36215(13) 0.0835(16) Uani 1 1 d . U . . .
F20 F -0.1146(2) -0.3701(3) 0.38345(12) 0.0724(13) Uani 1 1 d . U . . .
F21 F -0.0853(3) -0.3586(4) 0.33905(13) 0.0957(17) Uani 1 1 d . U . . .
F22 F 0.1336(2) -0.4798(3) 0.44362(9) 0.0494(9) Uani 1 1 d . U . . .
F23 F 0.2326(2) -0.4721(2) 0.41817(9) 0.0505(9) Uani 1 1 d . U . . .
F24 F 0.2264(2) -0.3729(3) 0.45440(9) 0.0617(11) Uani 1 1 d . U . . .
F25A F 0.3410(7) -0.2807(6) 0.2341(2) 0.071(2) Uani 0.570(10) 1 d D U P A 1
F26A F 0.3225(5) -0.1725(7) 0.27041(15) 0.071(3) Uani 0.570(10) 1 d D U P A 1
F27A F 0.4383(5) -0.2065(7) 0.2610(2) 0.066(2) Uani 0.570(10) 1 d D U P A 1
F28A F 0.4027(18) 0.1645(11) 0.2531(3) 0.075(4) Uani 0.64(6) 1 d . U P E 1
F29A F 0.4104(14) 0.2122(11) 0.2073(4) 0.058(4) Uani 0.64(6) 1 d . U P E 1
F30A F 0.2942(11) 0.1990(19) 0.2207(7) 0.082(5) Uani 0.64(6) 1 d . U P E 1
F25B F 0.3811(7) -0.2816(9) 0.2342(3) 0.056(3) Uani 0.430(10) 1 d . U P A 2
F26B F 0.2788(6) -0.2168(7) 0.2498(3) 0.067(3) Uani 0.430(10) 1 d D U P A 2
F27B F 0.4021(11) -0.1852(11) 0.2723(2) 0.092(4) Uani 0.430(10) 1 d D U P A 2
F28B F 0.364(4) 0.171(2) 0.2532(4) 0.091(7) Uani 0.36(6) 1 d D U P E 2
F29B F 0.4338(17) 0.198(2) 0.2155(9) 0.069(6) Uani 0.36(6) 1 d D U P E 2
F30B F 0.3037(19) 0.208(3) 0.2128(9) 0.069(6) Uani 0.36(6) 1 d D U P E 2
F31 F 0.56336(19) 0.0708(3) 0.05589(7) 0.0451(8) Uani 1 1 d . U . . .
F32 F 0.60901(18) 0.1469(2) 0.09664(8) 0.0397(8) Uani 1 1 d . U . . .
F33 F 0.60262(17) -0.0081(2) 0.09698(8) 0.0371(8) Uani 1 1 d . U . . .
F34 F 0.2962(2) 0.2983(2) 0.11963(9) 0.0519(9) Uani 1 1 d . U . . .
F35 F 0.23970(19) 0.2502(2) 0.07587(10) 0.0550(10) Uani 1 1 d . U . . .
F36 F 0.3503(2) 0.3315(2) 0.08001(9) 0.0449(9) Uani 1 1 d . U . . .
F37 F 0.0669(3) 0.0097(3) 0.04184(10) 0.0795(15) Uani 1 1 d . U . . .
F38 F 0.1238(2) -0.1216(3) 0.03271(8) 0.0587(11) Uani 1 1 d . U . . .
F39 F 0.0034(2) -0.1227(3) 0.04367(8) 0.0606(11) Uani 1 1 d . U . . .
F40A F -0.0246(3) -0.0486(5) 0.15466(13) 0.084(2) Uani 0.897(10) 1 d . U P F 1
F41A F 0.0679(4) -0.1130(7) 0.18615(13) 0.082(3) Uani 0.897(10) 1 d . U P F 1
F42A F -0.0097(4) -0.1991(4) 0.15525(16) 0.080(2) Uani 0.897(10) 1 d . U P F 1
F43A F 0.6179(5) -0.2322(6) 0.1514(5) 0.076(4) Uani 0.75(4) 1 d . U P G 1
F44A F 0.6151(10) -0.3743(10) 0.1340(4) 0.078(3) Uani 0.75(4) 1 d D U P G 1
F45A F 0.5754(9) -0.347(2) 0.1770(3) 0.117(6) Uani 0.75(4) 1 d . U P G 1
F40B F 0.035(2) -0.2088(13) 0.1700(7) 0.044(8) Uani 0.103(10) 1 d D U P F 2
F41B F -0.0471(8) -0.125(3) 0.1492(8) 0.044(7) Uani 0.103(10) 1 d D U P F 2
F42B F 0.051(5) -0.074(5) 0.1852(9) 0.057(11) Uani 0.103(10) 1 d D U P F 2
F43B F 0.609(2) -0.2428(17) 0.1662(8) 0.065(6) Uani 0.25(4) 1 d D U P G 2
F44B F 0.616(3) -0.340(3) 0.1297(10) 0.071(8) Uani 0.25(4) 1 d . U P G 2
F45B F 0.574(3) -0.386(2) 0.1665(10) 0.076(8) Uani 0.25(4) 1 d . U P G 2
F46 F 0.3779(2) -0.4580(3) 0.06127(8) 0.0495(9) Uani 1 1 d . U . . .
F47 F 0.2764(3) -0.3624(3) 0.05414(9) 0.0613(11) Uani 1 1 d . U . . .
F48 F 0.2824(3) -0.4711(3) 0.08825(9) 0.0586(11) Uani 1 1 d . U . . .
Se1 Se 0.12232(4) 0.18134(4) 0.48944(2) 0.03784(17) Uani 1 1 d . U . . .
Se2 Se 0.31989(5) -0.37305(7) 0.32098(2) 0.0680(3) Uani 1 1 d . U . . .
Se3A Se 0.1943(5) -0.3621(3) 0.17757(11) 0.0875(16) Uani 0.330(7) 1 d D U P A 1
Se3B Se 0.15478(17) -0.3843(2) 0.17914(3) 0.0690(9) Uani 0.670(7) 1 d D U P A 2
Se4 Se 0.38498(4) 0.19090(4) 0.00798(2) 0.04022(17) Uani 1 1 d . U . . .
K1 K 0.0000 0.0000 0.5000 0.0288(4) Uani 1 2 d S U P . .
K2 K 0.24801(7) -0.42430(9) 0.24947(2) 0.0310(3) Uani 1 1 d . U . . .
K3 K 0.5000 0.0000 0.0000 0.0277(3) Uani 1 2 d S U P . .

loop_
_atom_site_aniso_label
_atom_site_aniso_U_11
_atom_site_aniso_U_22
_atom_site_aniso_U_33
_atom_site_aniso_U_23
_atom_site_aniso_U_13
_atom_site_aniso_U_12
C1 0.023(2) 0.022(2) 0.020(2) 0.0015(19) -0.0004(19) 0.0013(19)
C2 0.023(2) 0.026(3) 0.025(2) 0.004(2) 0.000(2) 0.001(2)
C3 0.025(2) 0.030(3) 0.018(2) 0.005(2) 0.0020(19) 0.0078(19)
C4 0.028(2) 0.023(3) 0.024(2) -0.001(2) -0.002(2) 0.009(2)
C5 0.029(2) 0.022(2) 0.025(2) -0.001(2) -0.004(2) 0.000(2)
C6 0.021(2) 0.023(2) 0.029(3) 0.002(2) 0.001(2) 0.0011(19)
C7 0.029(3) 0.033(3) 0.028(3) 0.001(2) 0.009(2) 0.003(2)
C8 0.034(3) 0.024(3) 0.048(3) -0.006(2) 0.000(2) 0.001(2)
C9 0.018(2) 0.042(3) 0.032(3) -0.008(2) 0.003(2) 0.006(2)
C10 0.033(3) 0.052(4) 0.043(3) -0.019(3) -0.009(3) 0.019(3)
C11 0.049(4) 0.082(4) 0.043(3) -0.030(3) -0.015(3) 0.032(3)
C12 0.061(4) 0.106(5) 0.029(3) -0.014(3) -0.005(3) 0.038(4)
C13 0.050(4) 0.088(4) 0.032(3) 0.006(3) 0.007(3) 0.018(3)
C14 0.032(3) 0.052(3) 0.032(3) 0.000(3) 0.009(2) 0.006(3)
C15A 0.052(8) 0.094(7) 0.043(7) -0.030(6) -0.007(6) 0.030(7)
C15B 0.038(7) 0.100(8) 0.031(6) -0.032(6) 0.005(5) 0.017(5)
C16 0.091(6) 0.114(6) 0.043(4) 0.033(4) 0.006(4) 0.007(5)
C17 0.024(2) 0.015(2) 0.036(3) -0.001(2) 0.002(2) -0.0005(19)
C18 0.019(2) 0.022(3) 0.035(3) 0.000(2) 0.004(2) 0.004(2)
C19 0.029(3) 0.015(2) 0.038(3) 0.001(2) -0.001(2) 0.000(2)
C20 0.020(2) 0.016(2) 0.044(3) -0.002(2) -0.001(2) 0.0006(19)
C21 0.022(2) 0.024(3) 0.045(3) -0.004(2) 0.004(2) -0.002(2)
C22 0.025(2) 0.021(3) 0.037(3) -0.007(2) 0.001(2) -0.002(2)
C23 0.034(3) 0.032(3) 0.039(3) 0.005(2) -0.007(2) 0.004(2)
C24 0.025(3) 0.057(4) 0.048(3) -0.014(3) 0.005(2) 0.001(3)
C25 0.024(2) 0.023(3) 0.039(3) -0.010(2) 0.003(2) 0.003(2)
C26 0.029(3) 0.022(3) 0.053(4) -0.008(2) -0.003(3) 0.000(2)
C27 0.025(3) 0.024(3) 0.062(4) -0.009(3) 0.001(2) -0.002(2)
C28 0.029(3) 0.020(3) 0.058(4) -0.008(2) 0.008(2) -0.004(2)
C29 0.029(3) 0.022(3) 0.044(3) -0.007(2) 0.007(2) 0.002(2)
C30 0.023(2) 0.019(2) 0.039(3) -0.010(2) 0.004(2) -0.0011(19)
C31 0.026(3) 0.036(4) 0.087(5) -0.003(3) -0.006(3) -0.007(2)
C32 0.036(3) 0.022(3) 0.050(3) -0.002(2) 0.009(3) -0.003(2)
C33 0.020(2) 0.028(3) 0.028(2) 0.001(2) 0.004(2) -0.003(2)
C34 0.029(3) 0.035(3) 0.030(3) 0.002(2) 0.002(2) -0.011(2)
C35 0.034(3) 0.052(3) 0.029(3) 0.007(2) 0.003(2) -0.016(3)
C36 0.055(4) 0.062(4) 0.025(3) -0.005(3) 0.012(3) -0.023(3)
C37 0.051(4) 0.043(3) 0.032(3) -0.010(2) 0.012(3) -0.012(3)
C38 0.035(3) 0.030(3) 0.028(3) -0.002(2) 0.010(2) -0.005(2)
C39 0.075(4) 0.062(4) 0.036(3) 0.008(3) 0.007(3) -0.026(4)
C40 0.095(5) 0.051(4) 0.037(3) -0.018(3) 0.024(4) -0.013(3)
C41 0.020(2) 0.020(2) 0.021(2) -0.0035(19) 0.0010(19) -0.0008(18)
C42 0.022(2) 0.023(2) 0.018(2) 0.0000(19) 0.0003(19) 0.0015(19)
C43 0.028(2) 0.025(3) 0.017(2) -0.002(2) 0.0025(19) -0.0008(19)
C44 0.025(2) 0.023(3) 0.025(2) 0.001(2) -0.002(2) -0.0056(19)
C45 0.025(2) 0.022(2) 0.022(2) -0.001(2) -0.004(2) 0.0001(19)
C46 0.019(2) 0.023(2) 0.026(2) -0.003(2) -0.001(2) 0.0013(19)
C47 0.025(2) 0.030(3) 0.023(2) -0.002(2) 0.007(2) -0.003(2)
C48 0.030(3) 0.022(3) 0.049(3) 0.010(2) 0.000(2) 0.000(2)
C49 0.029(2) 0.011(2) 0.034(3) 0.000(2) 0.002(2) 0.0006(19)
C50 0.023(2) 0.016(2) 0.031(3) -0.002(2) 0.002(2) -0.0009(19)
C51 0.031(3) 0.013(2) 0.031(2) -0.003(2) 0.002(2) 0.001(2)
C52 0.025(2) 0.016(2) 0.043(3) 0.000(2) 0.002(2) -0.002(2)
C53 0.026(2) 0.024(3) 0.038(3) 0.001(2) 0.006(2) -0.002(2)
C54 0.027(2) 0.021(3) 0.031(3) 0.001(2) 0.004(2) 0.001(2)
C55 0.035(3) 0.030(3) 0.037(3) -0.001(2) -0.004(2) -0.005(2)
C56 0.024(3) 0.052(4) 0.045(3) 0.007(3) 0.003(2) 0.002(2)
C57 0.025(2) 0.023(2) 0.028(2) 0.006(2) 0.006(2) -0.001(2)
C58 0.029(3) 0.021(3) 0.035(3) 0.002(2) 0.003(2) -0.002(2)
C59 0.028(3) 0.026(3) 0.046(3) 0.011(2) 0.005(2) 0.008(2)
C60 0.037(3) 0.021(3) 0.042(3) 0.002(2) 0.013(2) 0.006(2)
C61 0.037(3) 0.017(2) 0.033(3) 0.005(2) 0.012(2) 0.004(2)
C62 0.027(3) 0.021(2) 0.028(3) 0.004(2) 0.009(2) 0.001(2)
C63 0.036(3) 0.041(4) 0.073(4) 0.001(3) -0.003(3) 0.013(3)
C64 0.049(3) 0.019(3) 0.041(3) -0.004(2) 0.012(3) 0.002(2)
C65 0.045(3) 0.033(3) 0.037(3) -0.007(3) -0.008(3) -0.010(3)
C66 0.029(3) 0.047(3) 0.033(3) -0.002(3) -0.007(2) -0.007(2)
C67 0.033(3) 0.046(3) 0.036(3) -0.001(3) 0.006(2) -0.006(2)
C68 0.037(3) 0.046(4) 0.051(4) -0.015(3) 0.008(3) 0.005(3)
C69 0.053(3) 0.029(3) 0.045(3) -0.009(3) 0.000(3) -0.001(3)
C70 0.044(3) 0.037(3) 0.035(3) -0.011(3) -0.003(3) -0.002(3)
C71 0.047(4) 0.093(6) 0.065(5) 0.003(4) -0.031(3) -0.012(4)
C72 0.050(4) 0.098(6) 0.055(4) 0.018(4) -0.001(3) -0.001(4)
C73 0.068(5) 0.048(4) 0.081(5) 0.016(3) 0.024(4) 0.024(4)
C74 0.055(4) 0.089(6) 0.057(4) -0.011(4) 0.004(3) 0.015(4)
C75A 0.115(12) 0.147(18) 0.028(7) -0.013(10) 0.005(8) -0.024(11)
C76A 0.095(10) 0.148(15) 0.027(7) 0.020(11) 0.028(7) -0.030(12)
C77A 0.066(5) 0.059(6) 0.058(6) 0.002(4) -0.001(4) 0.018(4)
C78A 0.035(7) 0.053(7) 0.070(7) -0.001(6) -0.011(6) 0.002(6)
C79A 0.080(12) 0.076(12) 0.071(8) -0.020(9) 0.027(9) -0.059(10)
C80A 0.081(13) 0.078(14) 0.078(10) 0.001(9) 0.035(10) -0.051(10)
C75B 0.047(5) 0.060(7) 0.042(5) 0.008(5) 0.024(4) 0.028(5)
C76B 0.067(6) 0.050(6) 0.029(5) -0.024(5) 0.008(4) 0.011(5)
C77B 0.043(6) 0.193(12) 0.082(8) 0.021(9) -0.035(6) -0.026(7)
C78B 0.090(7) 0.116(7) 0.058(5) -0.015(5) 0.001(5) -0.050(6)
C79B 0.084(7) 0.081(7) 0.070(6) -0.001(5) 0.013(5) -0.053(6)
C80B 0.100(10) 0.110(10) 0.065(7) -0.001(7) 0.036(7) -0.073(8)
C81 0.059(4) 0.105(6) 0.041(3) 0.030(4) 0.017(3) -0.015(4)
C82 0.077(5) 0.138(8) 0.035(3) 0.027(4) 0.005(4) -0.013(5)
C83 0.055(4) 0.034(3) 0.051(4) 0.010(3) -0.006(3) 0.012(3)
C84 0.030(3) 0.047(3) 0.039(3) -0.006(3) -0.005(2) 0.008(2)
C85 0.034(3) 0.056(4) 0.040(3) -0.006(3) 0.005(3) 0.003(3)
C86 0.043(3) 0.048(4) 0.037(3) 0.003(3) 0.010(3) -0.013(3)
C87 0.077(4) 0.029(3) 0.031(3) 0.005(2) 0.004(3) 0.006(3)
C88 0.065(4) 0.035(3) 0.037(3) 0.010(3) -0.006(3) 0.010(3)
B1 0.022(3) 0.025(3) 0.032(3) -0.006(2) 0.000(2) 0.000(2)
B2 0.020(3) 0.023(3) 0.026(3) 0.001(2) 0.001(2) 0.002(2)
O1 0.034(2) 0.036(2) 0.034(2) -0.0084(17) 0.0066(16) -0.0027(16)
O2 0.037(2) 0.038(2) 0.034(2) -0.0073(17) 0.0025(17) -0.0062(17)
O3 0.049(2) 0.053(3) 0.057(3) 0.004(2) -0.018(2) -0.006(2)
O4 0.046(2) 0.065(3) 0.050(2) -0.012(2) 0.018(2) 0.004(2)
O5A 0.033(5) 0.031(6) 0.073(6) -0.011(5) -0.018(5) 0.006(5)
O5B 0.051(5) 0.102(7) 0.048(4) -0.023(4) 0.004(4) -0.033(5)
O6 0.079(3) 0.058(3) 0.055(3) -0.004(2) 0.032(2) -0.035(2)
O7 0.0328(19) 0.038(2) 0.035(2) 0.0007(17) 0.0121(17) -0.0031(16)
O8 0.047(2) 0.035(2) 0.038(2) 0.0096(18) 0.0074(19) 0.0058(18)
F1A 0.037(2) 0.096(4) 0.0237(18) 0.003(2) 0.0071(16) 0.009(2)
F2A 0.028(2) 0.043(2) 0.062(3) -0.005(2) 0.0097(18) -0.0022(19)
F3A 0.0274(18) 0.043(2) 0.053(2) 0.0121(18) 0.0075(17) 0.0124(15)
F4A 0.044(2) 0.026(2) 0.130(6) -0.027(3) 0.016(3) -0.0041(18)
F5A 0.074(4) 0.044(3) 0.067(3) 0.015(2) 0.009(3) -0.024(3)
F6A 0.036(2) 0.037(3) 0.102(4) 0.001(3) -0.028(3) -0.0105(19)
F7A 0.079(5) 0.064(5) 0.051(5) -0.031(4) 0.003(4) 0.020(4)
F8A 0.063(7) 0.080(6) 0.057(6) -0.042(4) -0.001(5) 0.001(5)
F9A 0.054(5) 0.080(8) 0.061(7) -0.042(5) -0.015(4) 0.014(5)
F1B 0.018(13) 0.11(3) 0.037(19) -0.03(2) -0.004(14) 0.02(2)
F2B 0.036(11) 0.039(9) 0.056(12) -0.003(8) 0.025(9) 0.005(8)
F3B 0.025(11) 0.039(10) 0.024(9) -0.007(9) 0.021(7) 0.001(10)
F4B 0.07(2) 0.03(2) 0.10(3) -0.02(2) 0.04(2) -0.028(15)
F5B 0.09(3) 0.04(2) 0.049(13) -0.006(14) -0.024(14) -0.02(2)
F6B 0.043(17) 0.022(11) 0.08(3) 0.014(17) -0.028(17) -0.019(11)
F7B 0.052(4) 0.066(5) 0.061(5) -0.024(4) 0.004(4) -0.002(3)
F8B 0.043(5) 0.072(5) 0.062(6) -0.022(4) 0.011(4) 0.007(4)
F9B 0.145(13) 0.077(8) 0.027(4) -0.013(5) -0.007(6) -0.015(7)
F10 0.115(4) 0.153(5) 0.131(5) 0.072(4) 0.004(4) -0.037(4)
F11 0.236(9) 0.193(8) 0.047(3) 0.047(4) 0.017(4) -0.004(6)
F12 0.129(5) 0.091(4) 0.114(4) 0.057(3) 0.028(4) 0.024(3)
F13 0.0338(19) 0.151(5) 0.044(2) 0.014(3) -0.0069(17) 0.023(2)
F14 0.145(4) 0.049(2) 0.060(3) -0.020(2) -0.041(3) 0.011(3)
F15 0.057(2) 0.099(3) 0.040(2) 0.006(2) 0.0059(18) -0.015(2)
F16A 0.030(4) 0.085(8) 0.075(7) -0.040(7) 0.019(5) -0.022(5)
F17A 0.036(6) 0.125(12) 0.044(4) -0.008(5) 0.012(3) -0.003(7)
F18A 0.059(7) 0.064(4) 0.076(9) -0.028(5) 0.029(6) 0.015(4)
F16B 0.071(15) 0.069(8) 0.058(15) -0.016(9) 0.022(11) 0.012(9)
F17B 0.015(5) 0.13(2) 0.049(10) -0.009(15) 0.008(5) 0.009(9)
F18B 0.033(11) 0.093(15) 0.065(12) 0.024(13) 0.012(8) 0.002(12)
F19 0.0273(19) 0.042(2) 0.172(5) 0.022(3) -0.014(2) -0.0042(16)
F20 0.0295(19) 0.054(3) 0.130(4) 0.011(3) 0.000(2) -0.0123(17)
F21 0.045(2) 0.134(5) 0.099(4) -0.039(3) -0.020(2) -0.021(3)
F22 0.0432(19) 0.045(2) 0.063(2) 0.0147(18) 0.0170(18) -0.0007(16)
F23 0.049(2) 0.036(2) 0.072(3) 0.0151(17) 0.0228(19) 0.0177(16)
F24 0.075(3) 0.035(2) 0.064(2) 0.0021(18) -0.028(2) -0.0007(18)
F25A 0.096(6) 0.061(4) 0.052(4) 0.018(3) 0.002(5) -0.043(5)
F26A 0.067(5) 0.112(7) 0.037(4) 0.030(4) 0.014(4) -0.016(5)
F27A 0.078(5) 0.063(6) 0.053(5) 0.022(4) 0.000(4) -0.006(4)
F28A 0.122(9) 0.058(5) 0.044(4) -0.021(3) 0.009(4) -0.017(6)
F29A 0.088(7) 0.039(5) 0.051(6) -0.016(4) 0.018(6) -0.025(5)
F30A 0.103(6) 0.051(7) 0.103(14) -0.015(7) 0.054(6) -0.004(5)
F25B 0.052(6) 0.063(5) 0.054(5) 0.028(4) 0.011(5) -0.007(4)
F26B 0.080(6) 0.041(4) 0.093(8) 0.021(4) 0.052(5) -0.001(4)
F27B 0.127(9) 0.093(8) 0.050(5) 0.018(5) -0.012(6) -0.016(7)
F28B 0.13(2) 0.099(13) 0.052(7) -0.044(8) 0.037(9) -0.003(14)
F29B 0.079(8) 0.054(8) 0.076(10) -0.016(7) 0.016(7) -0.021(7)
F30B 0.105(10) 0.040(10) 0.071(14) -0.019(9) 0.040(10) -0.007(9)
F31 0.0342(17) 0.078(3) 0.0242(15) 0.0010(16) 0.0071(13) 0.0022(16)
F32 0.0294(16) 0.0388(19) 0.051(2) -0.0069(16) 0.0070(15) -0.0091(14)
F33 0.0252(15) 0.0361(18) 0.051(2) 0.0084(15) 0.0093(14) 0.0064(13)
F34 0.064(2) 0.0328(19) 0.063(2) -0.0007(17) 0.0204(19) 0.0205(17)
F35 0.0288(17) 0.037(2) 0.090(3) 0.0153(19) -0.0199(18) 0.0033(14)
F36 0.0395(18) 0.0232(17) 0.072(2) 0.0164(16) 0.0085(17) 0.0023(14)
F37 0.126(4) 0.043(2) 0.055(2) 0.016(2) -0.034(3) -0.002(2)
F38 0.044(2) 0.099(3) 0.0324(18) -0.008(2) 0.0035(16) 0.004(2)
F39 0.0368(19) 0.098(3) 0.044(2) -0.009(2) -0.0063(16) -0.023(2)
F40A 0.081(4) 0.091(5) 0.095(4) 0.034(3) 0.057(3) 0.045(3)
F41A 0.036(3) 0.171(9) 0.040(2) 0.004(3) 0.010(2) -0.014(4)
F42A 0.076(4) 0.086(4) 0.087(4) -0.008(3) 0.044(4) -0.046(3)
F43A 0.031(3) 0.051(4) 0.137(11) -0.027(4) -0.021(5) 0.010(2)
F44A 0.046(4) 0.043(6) 0.138(7) -0.029(6) -0.006(5) 0.029(5)
F45A 0.064(6) 0.202(15) 0.079(6) 0.051(8) -0.012(5) 0.038(9)
F40B 0.037(17) 0.062(12) 0.027(15) 0.011(11) -0.018(13) -0.031(12)
F41B 0.035(7) 0.053(12) 0.047(11) 0.009(9) 0.012(7) 0.001(8)
F42B 0.05(2) 0.07(2) 0.060(16) -0.020(19) 0.017(13) 0.01(2)
F43B 0.055(9) 0.057(8) 0.077(10) -0.010(7) -0.017(7) 0.013(6)
F44B 0.040(10) 0.06(2) 0.116(15) -0.011(13) 0.012(10) 0.034(15)
F45B 0.073(14) 0.054(11) 0.082(17) 0.024(10) -0.046(12) 0.008(10)
F46 0.057(2) 0.046(2) 0.050(2) -0.0169(17) 0.0212(18) 0.0084(17)
F47 0.076(3) 0.038(2) 0.060(2) -0.0176(18) -0.023(2) 0.0104(19)
F48 0.079(3) 0.043(2) 0.060(2) -0.0172(18) 0.031(2) -0.0291(19)
Se1 0.0438(3) 0.0364(3) 0.0315(3) 0.0051(3) -0.0008(2) -0.0120(3)
Se2 0.0774(5) 0.0898(6) 0.0323(4) -0.0113(4) -0.0062(3) -0.0222(5)
Se3A 0.103(3) 0.087(2) 0.0565(18) 0.0346(14) -0.0426(19) -0.054(2)
Se3B 0.0659(13) 0.1148(19) 0.0278(6) 0.0183(8) 0.0124(7) 0.0490(12)
Se4 0.0442(3) 0.0365(3) 0.0381(3) -0.0088(3) 0.0002(3) 0.0112(3)
K1 0.0302(8) 0.0268(8) 0.0298(8) -0.0046(7) 0.0058(7) -0.0058(7)
K2 0.0331(6) 0.0394(7) 0.0203(5) 0.0017(5) 0.0036(5) -0.0055(5)
K3 0.0298(8) 0.0284(9) 0.0258(8) 0.0054(7) 0.0072(6) 0.0076(7)

loop_
_atom_type_symbol
_atom_type_description
_atom_type_scat_dispersion_real
_atom_type_scat_dispersion_imag
_atom_type_scat_source
C C 0.0033 0.0016 'International Tables Vol C Tables 4.2.6.8 and 6.1.1.4'
H H 0.0000 0.0000 'International Tables Vol C Tables 4.2.6.8 and 6.1.1.4'
B B 0.0013 0.0007 'International Tables Vol C Tables 4.2.6.8 and 6.1.1.4'
O O 0.0106 0.0060 'International Tables Vol C Tables 4.2.6.8 and 6.1.1.4'
F F 0.0171 0.0103 'International Tables Vol C Tables 4.2.6.8 and 6.1.1.4'
K K 0.2009 0.2494 'International Tables Vol C Tables 4.2.6.8 and 6.1.1.4'
Se Se -0.0929 2.2259 'International Tables Vol C Tables 4.2.6.8 and 6.1.1.4'

loop_
_geom_angle_atom_site_label_1
_geom_angle_atom_site_label_2
_geom_angle_atom_site_label_3
_geom_angle
_geom_angle_site_symmetry_1
_geom_angle_site_symmetry_3
C6 C1 C2 115.7(4) . .
C6 C1 B1 120.4(4) . .
C2 C1 B1 123.7(4) . .
C3 C2 C1 122.6(5) . .
C3 C2 H2 118.7 . .
C1 C2 H2 118.7 . .
C2 C3 C4 120.7(5) . .
C2 C3 C7 120.6(5) . .
C4 C3 C7 118.7(5) . .
C3 C4 C5 117.9(4) . .
C3 C4 H4 121.0 . .
C5 C4 H4 121.0 . .
C4 C5 C6 120.9(5) . .
C4 C5 C8 120.0(5) . .
C6 C5 C8 119.1(5) . .
C5 C6 C1 122.1(5) . .
C5 C6 H6 119.0 . .
C1 C6 H6 119.0 . .
F3A C7 F1A 107.1(5) . .
F1B C7 F3B 104(4) . .
F1B C7 F2B 124(3) . .
F3B C7 F2B 96(3) . .
F3A C7 F2A 105.1(4) . .
F1A C7 F2A 104.9(5) . .
F3A C7 C3 113.3(4) . .
F1B C7 C3 120(3) . .
F1A C7 C3 113.2(4) . .
F3B C7 C3 102.7(18) . .
F2B C7 C3 105.2(18) . .
F2A C7 C3 112.7(5) . .
F6A C8 F4A 106.6(5) . .
F6A C8 F5A 106.1(5) . .
F4A C8 F5A 107.6(6) . .
F6B C8 F5B 101(3) . .
F6B C8 F4B 95(3) . .
F5B C8 F4B 103(3) . .
F6A C8 C5 111.7(5) . .
F4A C8 C5 113.2(5) . .
F5A C8 C5 111.3(5) . .
F6B C8 C5 117.5(16) . .
F5B C8 C5 118(2) . .
F4B C8 C5 118.0(19) . .
C14 C9 C10 115.0(5) . .
C14 C9 B1 122.6(5) . .
C10 C9 B1 122.3(5) . .
C11 C10 C9 122.5(7) . .
C11 C10 H10 118.8 . .
C9 C10 H10 118.8 . .
C12 C11 C10 120.9(7) . .
C12 C11 C15A 107.6(11) . .
C10 C11 C15A 130.9(11) . .
C12 C11 C15B 130.2(9) . .
C10 C11 C15B 108.0(10) . .
C11 C12 C13 119.1(6) . .
C11 C12 H12 120.5 . .
C13 C12 H12 120.5 . .
C14 C13 C12 119.6(7) . .
C14 C13 C16 118.3(7) . .
C12 C13 C16 122.0(7) . .
C13 C14 C9 122.9(6) . .
C13 C14 H14 118.6 . .
C9 C14 H14 118.6 . .
F7A C15A F8A 109.1(15) . .
F7A C15A F9A 103.3(15) . .
F8A C15A F9A 107.9(19) . .
F7A C15A C11 121.8(18) . .
F8A C15A C11 106.5(16) . .
F9A C15A C11 107.6(13) . .
F7B C15B F8B 107.5(19) . .
F7B C15B F9B 105.9(14) . .
F8B C15B F9B 104.9(14) . .
F7B C15B C11 120.3(11) . .
F8B C15B C11 110.0(13) . .
F9B C15B C11 107.2(17) . .
F10 C16 F11 107.3(9) . .
F10 C16 F12 104.7(10) . .
F11 C16 F12 105.4(8) . .
F10 C16 C13 114.1(8) . .
F11 C16 C13 114.4(9) . .
F12 C16 C13 110.2(7) . .
C22 C17 C18 115.9(4) . .
C22 C17 B1 123.2(5) . .
C18 C17 B1 120.9(5) . .
C19 C18 C17 122.5(5) . .
C19 C18 H18 118.8 . .
C17 C18 H18 118.8 . .
C20 C19 C18 120.9(5) . .
C20 C19 C23 119.9(5) . .
C18 C19 C23 119.2(5) . .
C21 C20 C19 117.8(5) . .
C21 C20 H20 121.1 . .
C19 C20 H20 121.1 . .
C20 C21 C22 121.4(5) . .
C20 C21 C24 119.3(5) . .
C22 C21 C24 119.3(5) . .
C17 C22 C21 121.5(5) . .
C17 C22 H22 119.3 . .
C21 C22 H22 119.3 . .
F13 C23 F14 107.6(5) . .
F13 C23 F15 105.7(5) . .
F14 C23 F15 103.7(5) . .
F13 C23 C19 113.1(5) . .
F14 C23 C19 113.2(5) . .
F15 C23 C19 112.9(5) . .
F17A C24 F16A 108.9(13) . .
F16B C24 F17B 105.1(17) . .
F16B C24 F18B 101.0(18) . .
F17B C24 F18B 104(2) . .
F17A C24 F18A 107.7(10) . .
F16A C24 F18A 105.2(8) . .
F17A C24 C21 113.7(11) . .
F16B C24 C21 115.5(13) . .
F16A C24 C21 110.5(10) . .
F17B C24 C21 117(2) . .
F18B C24 C21 112(2) . .
F18A C24 C21 110.5(8) . .
C30 C25 C26 115.1(5) . .
C30 C25 B1 124.8(4) . .
C26 C25 B1 120.1(5) . .
C27 C26 C25 123.0(5) . .
C27 C26 H26 118.5 . .
C25 C26 H26 118.5 . .
C26 C27 C28 120.6(5) . .
C26 C27 C31 119.1(5) . .
C28 C27 C31 120.3(5) . .
C29 C28 C27 118.2(5) . .
C29 C28 H28 120.9 . .
C27 C28 H28 120.9 . .
C28 C29 C30 120.9(5) . .
C28 C29 C32 120.4(5) . .
C30 C29 C32 118.7(5) . .
C25 C30 C29 122.1(5) . .
C25 C30 H30 118.9 . .
C29 C30 H30 118.9 . .
F21 C31 F19 107.6(6) . .
F21 C31 F20 106.1(5) . .
F19 C31 F20 105.6(6) . .
F21 C31 C27 112.9(6) . .
F19 C31 C27 111.9(5) . .
F20 C31 C27 112.3(6) . .
F23 C32 F22 106.1(4) . .
F23 C32 F24 105.8(5) . .
F22 C32 F24 106.3(5) . .
F23 C32 C29 113.0(5) . .
F22 C32 C29 113.2(5) . .
F24 C32 C29 111.9(5) . .
C38 C33 C34 114.9(5) . .
C38 C33 B2 123.8(5) . .
C34 C33 B2 121.2(5) . .
C35 C34 C33 122.4(5) . .
C35 C34 H34 118.8 . .
C33 C34 H34 118.8 . .
C36 C35 C34 120.9(5) . .
C36 C35 C39 118.8(5) . .
C34 C35 C39 120.3(6) . .
C37 C36 C35 118.2(5) . .
C37 C36 H36 120.9 . .
C35 C36 H36 120.9 . .
C36 C37 C38 120.3(6) . .
C36 C37 C40 120.4(6) . .
C38 C37 C40 119.3(6) . .
C33 C38 C37 123.4(5) . .
C33 C38 H38 118.3 . .
C37 C38 H38 118.3 . .
F25A C39 F26A 116.3(7) . .
F27B C39 F25B 107.1(11) . .
F27B C39 F26B 109.5(10) . .
F25B C39 F26B 100.4(7) . .
F25A C39 F27A 103.4(8) . .
F26A C39 F27A 98.5(6) . .
F27B C39 C35 118.0(8) . .
F25A C39 C35 115.1(6) . .
F26A C39 C35 113.0(6) . .
F25B C39 C35 111.9(7) . .
F26B C39 C35 108.5(6) . .
F27A C39 C35 108.4(6) . .
F29B C40 F28B 112.1(18) . .
F29B C40 F30B 107(2) . .
F28B C40 F30B 97(2) . .
F29A C40 F28A 107.6(9) . .
F29A C40 F30A 102.7(12) . .
F28A C40 F30A 108.0(13) . .
F29B C40 C37 111.0(14) . .
F28B C40 C37 116.0(15) . .
F30B C40 C37 113(2) . .
F29A C40 C37 114.1(7) . .
F28A C40 C37 112.7(9) . .
F30A C40 C37 111.1(15) . .
C42 C41 C46 114.4(4) . .
C42 C41 B2 124.1(4) . .
C46 C41 B2 121.2(4) . .
C43 C42 C41 122.8(4) . .
C43 C42 H42 118.6 . .
C41 C42 H42 118.6 . .
C42 C43 C44 121.7(5) . .
C42 C43 C47 121.1(4) . .
C44 C43 C47 117.2(4) . .
C43 C44 C45 117.5(5) . .
C43 C44 H44 121.3 . .
C45 C44 H44 121.3 . .
C46 C45 C44 120.4(4) . .
C46 C45 C48 118.7(5) . .
C44 C45 C48 120.9(5) . .
C45 C46 C41 123.3(4) . .
C45 C46 H46 118.3 . .
C41 C46 H46 118.3 . .
F32 C47 F33 106.9(4) . .
F32 C47 F31 105.5(4) . .
F33 C47 F31 106.1(4) . .
F32 C47 C43 112.8(4) . .
F33 C47 C43 112.6(4) . .
F31 C47 C43 112.6(4) . .
F34 C48 F36 106.9(5) . .
F34 C48 F35 106.4(5) . .
F36 C48 F35 105.8(4) . .
F34 C48 C45 112.8(5) . .
F36 C48 C45 112.7(5) . .
F35 C48 C45 111.7(4) . .
C50 C49 C54 116.0(4) . .
C50 C49 B2 121.3(4) . .
C54 C49 B2 122.8(4) . .
C49 C50 C51 121.9(5) . .
C49 C50 H50 119.1 . .
C51 C50 H50 119.1 . .
C52 C51 C50 120.9(5) . .
C52 C51 C55 119.9(5) . .
C50 C51 C55 119.1(5) . .
C51 C52 C53 118.2(5) . .
C51 C52 H52 120.9 . .
C53 C52 H52 120.9 . .
C52 C53 C54 121.3(5) . .
C52 C53 C56 119.1(5) . .
C54 C53 C56 119.6(5) . .
C53 C54 C49 121.7(5) . .
C53 C54 H54 119.1 . .
C49 C54 H54 119.1 . .
F37 C55 F39 105.9(5) . .
F37 C55 F38 105.5(5) . .
F39 C55 F38 106.1(5) . .
F37 C55 C51 112.4(5) . .
F39 C55 C51 112.7(5) . .
F38 C55 C51 113.5(5) . .
F41A C56 F42A 108.4(7) . .
F41B C56 F42B 113(4) . .
F41B C56 F40B 92(2) . .
F42B C56 F40B 95(4) . .
F41A C56 F40A 106.2(6) . .
F42A C56 F40A 104.0(5) . .
F41A C56 C53 114.4(6) . .
F42A C56 C53 113.2(5) . .
F41B C56 C53 119.3(16) . .
F42B C56 C53 119(4) . .
F40B C56 C53 112.2(17) . .
F40A C56 C53 109.9(5) . .
C62 C57 C58 115.3(5) . .
C62 C57 B2 123.9(4) . .
C58 C57 B2 120.7(4) . .
C59 C58 C57 122.7(5) . .
C59 C58 H58 118.6 . .
C57 C58 H58 118.6 . .
C60 C59 C58 120.5(5) . .
C60 C59 C63 119.7(5) . .
C58 C59 C63 119.9(5) . .
C61 C60 C59 118.2(5) . .
C61 C60 H60 120.9 . .
C59 C60 H60 120.9 . .
C60 C61 C62 120.9(5) . .
C60 C61 C64 119.7(5) . .
C62 C61 C64 119.4(5) . .
C57 C62 C61 122.3(5) . .
C57 C62 H62 118.8 . .
C61 C62 H62 118.8 . .
F44B C63 F45B 103(2) . .
F44B C63 F43B 112(3) . .
F45B C63 F43B 104.9(16) . .
F44A C63 F43A 104.9(8) . .
F44A C63 F45A 107.3(10) . .
F43A C63 F45A 105.8(9) . .
F44B C63 C59 110(2) . .
F45B C63 C59 110.0(18) . .
F44A C63 C59 114.7(9) . .
F43B C63 C59 116.0(14) . .
F43A C63 C59 111.0(7) . .
F45A C63 C59 112.5(8) . .
F46 C64 F47 106.5(5) . .
F46 C64 F48 106.6(4) . .
F47 C64 F48 105.4(5) . .
F46 C64 C61 113.3(5) . .
F47 C64 C61 112.5(4) . .
F48 C64 C61 112.1(5) . .
C70 C65 Se1 115.7(4) 3_556 .
C70 C65 H65A 108.3 3_556 .
Se1 C65 H65A 108.3 . .
C70 C65 H65B 108.3 3_556 .
Se1 C65 H65B 108.3 . .
H65A C65 H65B 107.4 . .
C67 C66 Se1 109.1(4) . .
C67 C66 H66A 109.9 . .
Se1 C66 H66A 109.9 . .
C67 C66 H66B 109.9 . .
Se1 C66 H66B 109.9 . .
H66A C66 H66B 108.3 . .
O1 C67 C66 109.9(5) . .
O1 C67 H67A 109.7 . .
C66 C67 H67A 109.7 . .
O1 C67 H67B 109.7 . .
C66 C67 H67B 109.7 . .
H67A C67 H67B 108.2 . .
O1 C68 C69 107.9(5) . .
O1 C68 H68A 110.1 . .
C69 C68 H68A 110.1 . .
O1 C68 H68B 110.1 . .
C69 C68 H68B 110.1 . .
H68A C68 H68B 108.4 . .
O2 C69 C68 109.1(5) . .
O2 C69 H69A 109.9 . .
C68 C69 H69A 109.9 . .
O2 C69 H69B 109.9 . .
C68 C69 H69B 109.9 . .
H69A C69 H69B 108.3 . .
O2 C70 C65 115.6(5) . 3_556
O2 C70 H70A 108.4 . .
C65 C70 H70A 108.4 3_556 .
O2 C70 H70B 108.4 . .
C65 C70 H70B 108.4 3_556 .
H70A C70 H70B 107.4 . .
C72 C71 Se2 116.6(5) . .
C72 C71 H71A 108.1 . .
Se2 C71 H71A 108.1 . .
C72 C71 H71B 108.1 . .
Se2 C71 H71B 108.1 . .
H71A C71 H71B 107.3 . .
O3 C72 C71 110.1(7) . .
O3 C72 H72A 109.6 . .
C71 C72 H72A 109.6 . .
O3 C72 H72B 109.6 . .
C71 C72 H72B 109.6 . .
H72A C72 H72B 108.2 . .
C74 C73 O3 111.5(6) . .
C74 C73 H73A 109.3 . .
O3 C73 H73A 109.3 . .
C74 C73 H73B 109.3 . .
O3 C73 H73B 109.3 . .
H73A C73 H73B 108.0 . .
O4 C74 C73 108.8(6) . .
O4 C74 H74A 109.9 . .
C73 C74 H74A 109.9 . .
O4 C74 H74B 109.9 . .
C73 C74 H74B 109.9 . .
H74A C74 H74B 108.3 . .
O4 C75A C76A 100.1(19) . .
O4 C75A H75A 111.8 . .
C76A C75A H75A 111.8 . .
O4 C75A H75B 111.8 . .
C76A C75A H75B 111.8 . .
H75A C75A H75B 109.5 . .
C75A C76A Se3A 107.6(12) . .
C75A C76A H76A 110.2 . .
Se3A C76A H76A 110.2 . .
C75A C76A H76B 110.2 . .
Se3A C76A H76B 110.2 . .
H76A C76A H76B 108.5 . .
C78A C77A Se3A 119.2(14) . .
C78A C77A H77A 107.5 . .
Se3A C77A H77A 107.5 . .
C78A C77A H77B 107.5 . .
Se3A C77A H77B 107.5 . .
H77A C77A H77B 107.0 . .
O5A C78A C77A 101.5(16) . .
O5A C78A H78A 111.5 . .
C77A C78A H78A 111.5 . .
O5A C78A H78B 111.5 . .
C77A C78A H78B 111.5 . .
H78A C78A H78B 109.3 . .
O5A C79A C80A 122(2) . .
O5A C79A H79A 106.7 . .
C80A C79A H79A 106.7 . .
O5A C79A H79B 106.7 . .
C80A C79A H79B 106.7 . .
H79A C79A H79B 106.6 . .
O6 C80A C79A 131(3) . .
O6 C80A H80A 104.6 . .
C79A C80A H80A 104.6 . .
O6 C80A H80B 104.6 . .
C79A C80A H80B 104.6 . .
H80A C80A H80B 105.7 . .
O4 C75B C76B 114.1(10) . .
O4 C75B H75C 108.7 . .
C76B C75B H75C 108.7 . .
O4 C75B H75D 108.7 . .
C76B C75B H75D 108.7 . .
H75C C75B H75D 107.6 . .
C75B C76B Se3B 113.9(6) . .
C75B C76B H76C 108.8 . .
Se3B C76B H76C 108.8 . .
C75B C76B H76D 108.8 . .
Se3B C76B H76D 108.8 . .
H76C C76B H76D 107.7 . .
C78B C77B Se3B 114.2(8) . .
C78B C77B H77C 108.7 . .
Se3B C77B H77C 108.7 . .
C78B C77B H77D 108.7 . .
Se3B C77B H77D 108.7 . .
H77C C77B H77D 107.6 . .
O5B C78B C77B 103.9(11) . .
O5B C78B H78C 111.0 . .
C77B C78B H78C 111.0 . .
O5B C78B H78D 111.0 . .
C77B C78B H78D 111.0 . .
H78C C78B H78D 109.0 . .
O5B C79B C80B 105.4(13) . .
O5B C79B H79C 110.7 . .
C80B C79B H79C 110.7 . .
O5B C79B H79D 110.7 . .
C80B C79B H79D 110.7 . .
H79C C79B H79D 108.8 . .
O6 C80B C79B 99.9(10) . .
O6 C80B H80C 111.8 . .
C79B C80B H80C 111.8 . .
O6 C80B H80D 111.8 . .
C79B C80B H80D 111.8 . .
H80C C80B H80D 109.5 . .
O6 C81 C82 114.4(6) . .
O6 C81 H81A 108.7 . .
C82 C81 H81A 108.7 . .
O6 C81 H81B 108.7 . .
C82 C81 H81B 108.7 . .
H81A C81 H81B 107.6 . .
C81 C82 Se2 114.8(5) . .
C81 C82 H82A 108.6 . .
Se2 C82 H82A 108.6 . .
C81 C82 H82B 108.6 . .
Se2 C82 H82B 108.6 . .
H82A C82 H82B 107.5 . .
C88 C83 Se4 116.2(4) 3_655 .
C88 C83 H83A 108.2 3_655 .
Se4 C83 H83A 108.2 . .
C88 C83 H83B 108.2 3_655 .
Se4 C83 H83B 108.2 . .
H83A C83 H83B 107.4 . .
C85 C84 Se4 109.3(4) . .
C85 C84 H84A 109.8 . .
Se4 C84 H84A 109.8 . .
C85 C84 H84B 109.8 . .
Se4 C84 H84B 109.8 . .
H84A C84 H84B 108.3 . .
O7 C85 C84 109.2(5) . .
O7 C85 H85A 109.8 . .
C84 C85 H85A 109.8 . .
O7 C85 H85B 109.8 . .
C84 C85 H85B 109.8 . .
H85A C85 H85B 108.3 . .
O7 C86 C87 108.6(5) . .
O7 C86 H86A 110.0 . .
C87 C86 H86A 110.0 . .
O7 C86 H86B 110.0 . .
C87 C86 H86B 110.0 . .
H86A C86 H86B 108.4 . .
O8 C87 C86 109.2(5) . .
O8 C87 K3 52.7(3) . .
C86 C87 K3 85.5(3) . .
O8 C87 H87A 109.8 . .
C86 C87 H87A 109.8 . .
K3 C87 H87A 161.0 . .
O8 C87 H87B 109.8 . .
C86 C87 H87B 109.8 . .
K3 C87 H87B 75.4 . .
H87A C87 H87B 108.3 . .
O8 C88 C83 116.1(5) . 3_655
O8 C88 H88A 108.3 . .
C83 C88 H88A 108.3 3_655 .
O8 C88 H88B 108.3 . .
C83 C88 H88B 108.3 3_655 .
H88A C88 H88B 107.4 . .
C25 B1 C9 109.1(4) . .
C25 B1 C17 110.4(4) . .
C9 B1 C17 109.4(4) . .
C25 B1 C1 110.3(4) . .
C9 B1 C1 108.3(4) . .
C17 B1 C1 109.3(4) . .
C41 B2 C57 109.5(4) . .
C41 B2 C33 108.7(4) . .
C57 B2 C33 110.7(4) . .
C41 B2 C49 109.8(4) . .
C57 B2 C49 110.0(4) . .
C33 B2 C49 108.1(4) . .
C67 O1 C68 112.9(4) . .
C67 O1 K1 126.0(3) . .
C68 O1 K1 115.7(3) . .
C69 O2 C70 115.2(5) . .
C69 O2 K1 103.7(3) . .
C70 O2 K1 121.4(3) . .
C72 O3 C73 114.0(6) . .
C72 O3 K2 119.2(4) . .
C73 O3 K2 101.0(4) . .
C74 O4 C75A 100.1(10) . .
C74 O4 C75B 113.1(6) . .
C74 O4 K2 113.5(4) . .
C75A O4 K2 137.1(11) . .
C75B O4 K2 119.2(4) . .
C78A O5A C79A 111.1(16) . .
C78A O5A K2 125.9(15) . .
C79A O5A K2 106.9(13) . .
C78B O5B C79B 113.0(10) . .
C78B O5B K2 118.0(7) . .
C79B O5B K2 101.7(6) . .
C80B O6 C81 108.8(7) . .
C80A O6 C81 124.4(15) . .
C80B O6 K2 114.5(8) . .
C80A O6 K2 102.0(16) . .
C81 O6 K2 123.2(4) . .
C85 O7 C86 113.7(4) . .
C85 O7 K3 126.6(3) . .
C86 O7 K3 114.8(3) . .
C87 O8 C88 115.2(5) . .
C87 O8 K3 103.1(3) . .
C88 O8 K3 121.2(4) . .
C7 F1A K1 150.0(4) . .
C15A F7A K2 103.9(10) . .
C15A F8A K2 104.1(13) . .
C7 F3B K1 148(3) . .
C15B F8B K2 143.6(11) . .
C39 F25A K2 131.9(7) . .
C39 F25B K2 102.9(6) . .
C39 F26B K2 112.2(6) . .
C47 F31 K3 148.5(3) . .
C65 Se1 C66 101.5(2) . .
C65 Se1 K1 96.39(18) . .
C66 Se1 K1 83.63(17) . .
C82 Se2 C71 98.2(4) . .
C82 Se2 K2 97.6(2) . .
C71 Se2 K2 91.3(2) . .
C76A Se3A C77A 98.3(12) . .
C76A Se3A K2 96.6(10) . .
C77A Se3A K2 86.7(7) . .
C76B Se3B C77B 102.0(7) . .
C76B Se3B K2 98.5(4) . .
C77B Se3B K2 92.5(4) . .
C83 Se4 C84 101.7(3) . .
C83 Se4 K3 96.91(19) . .
C84 Se4 K3 83.64(17) . .
O1 K1 O1 180.0 . 3_556
O1 K1 O2 115.84(11) . 3_556
O1 K1 O2 64.15(11) 3_556 3_556
O1 K1 O2 64.15(11) . .
O1 K1 O2 115.85(11) 3_556 .
O2 K1 O2 180.0 3_556 .
O1 K1 F1A 77.92(12) . 3_556
O1 K1 F1A 102.08(12) 3_556 3_556
O2 K1 F1A 77.21(15) 3_556 3_556
O2 K1 F1A 102.79(15) . 3_556
O1 K1 F1A 102.08(12) . .
O1 K1 F1A 77.92(12) 3_556 .
O2 K1 F1A 102.79(15) 3_556 .
O2 K1 F1A 77.21(15) . .
F1A K1 F1A 180.0 3_556 .
O1 K1 F3B 87.0(9) . 3_556
O1 K1 F3B 93.0(9) 3_556 3_556
O2 K1 F3B 59.9(9) 3_556 3_556
O2 K1 F3B 120.1(9) . 3_556
O1 K1 F3B 93.0(9) . .
O1 K1 F3B 87.0(9) 3_556 .
O2 K1 F3B 120.1(9) 3_556 .
O2 K1 F3B 59.9(9) . .
F3B K1 F3B 180.0 3_556 .
O1 K1 Se1 65.38(8) . .
O1 K1 Se1 114.62(8) 3_556 .
O2 K1 Se1 65.83(8) 3_556 .
O2 K1 Se1 114.17(8) . .
F1A K1 Se1 105.02(11) 3_556 .
F1A K1 Se1 74.98(11) . .
F3B K1 Se1 96.1(8) 3_556 .
F3B K1 Se1 83.9(8) . .
O1 K1 Se1 114.62(8) . 3_556
O1 K1 Se1 65.38(8) 3_556 3_556
O2 K1 Se1 114.17(8) 3_556 3_556
O2 K1 Se1 65.83(8) . 3_556
F1A K1 Se1 74.98(11) 3_556 3_556
F1A K1 Se1 105.02(11) . 3_556
F3B K1 Se1 83.9(8) 3_556 3_556
F3B K1 Se1 96.1(8) . 3_556
Se1 K1 Se1 180.0 . 3_556
O1 K1 C69 134.19(13) . 3_556
O1 K1 C69 45.81(13) 3_556 3_556
O2 K1 C69 24.36(13) 3_556 3_556
O2 K1 C69 155.64(13) . 3_556
F1A K1 C69 97.68(16) 3_556 3_556
F1A K1 C69 82.32(16) . 3_556
F3B K1 C69 80.9(9) 3_556 3_556
F3B K1 C69 99.1(9) . 3_556
Se1 K1 C69 72.22(11) . 3_556
Se1 K1 C69 107.78(11) 3_556 3_556
O1 K1 C68 158.53(12) . 3_556
O1 K1 C68 21.47(12) 3_556 3_556
O2 K1 C68 42.75(13) 3_556 3_556
O2 K1 C68 137.25(13) . 3_556
F1A K1 C68 95.25(15) 3_556 3_556
F1A K1 C68 84.75(15) . 3_556
F3B K1 C68 81.8(9) 3_556 3_556
F3B K1 C68 98.2(9) . 3_556
Se1 K1 C68 97.57(11) . 3_556
Se1 K1 C68 82.43(11) 3_556 3_556
C69 K1 C68 25.68(14) 3_556 3_556
O5A K2 F25A 135.3(4) . .
F8B K2 O3 136.2(3) . .
O5A K2 O3 134.0(3) . .
F25A K2 O3 78.4(3) . .
F8B K2 O5B 85.9(4) . .
O3 K2 O5B 119.9(3) . .
F8B K2 O4 158.4(3) . .
O5A K2 O4 90.9(4) . .
F25A K2 O4 76.0(3) . .
O3 K2 O4 64.54(15) . .
O5B K2 O4 86.3(2) . .
F8B K2 O6 71.6(4) . .
O5A K2 O6 71.2(4) . .
F25A K2 O6 151.0(2) . .
O3 K2 O6 88.84(16) . .
O5B K2 O6 62.6(2) . .
O4 K2 O6 121.66(16) . .
F8B K2 F26B 67.1(4) . .
O3 K2 F26B 101.6(2) . .
O5B K2 F26B 137.9(3) . .
O4 K2 F26B 106.9(2) . .
O6 K2 F26B 129.7(2) . .
O5A K2 F8A 72.3(5) . .
F25A K2 F8A 101.5(4) . .
O3 K2 F8A 141.4(3) . .
O4 K2 F8A 153.6(3) . .
O6 K2 F8A 72.8(4) . .
O5A K2 F7A 86.5(4) . .
F25A K2 F7A 64.7(3) . .
O3 K2 F7A 139.1(2) . .
O4 K2 F7A 118.7(2) . .
O6 K2 F7A 115.0(2) . .
F8A K2 F7A 42.2(4) . .
F8B K2 F25B 107.9(4) . .
O3 K2 F25B 68.7(3) . .
O5B K2 F25B 149.5(3) . .
O4 K2 F25B 70.9(3) . .
O6 K2 F25B 147.2(3) . .
F26B K2 F25B 41.1(3) . .
F8B K2 Se2 69.4(3) . .
O5A K2 Se2 130.3(4) . .
F25A K2 Se2 86.9(2) . .
O3 K2 Se2 66.76(11) . .
O5B K2 Se2 125.88(19) . .
O4 K2 Se2 130.63(11) . .
O6 K2 Se2 64.09(10) . .
F26B K2 Se2 75.3(2) . .
F8A K2 Se2 74.7(3) . .
F7A K2 Se2 93.21(15) . .
F25B K2 Se2 84.6(3) . .
O7 K3 O7 180.00(15) . 3_655
O7 K3 O8 115.80(12) . 3_655
O7 K3 O8 64.20(12) 3_655 3_655
O7 K3 O8 64.20(12) . .
O7 K3 O8 115.80(12) 3_655 .
O8 K3 O8 180.0 3_655 .
O7 K3 F31 81.93(11) . 3_655
O7 K3 F31 98.07(11) 3_655 3_655
O8 K3 F31 72.49(12) 3_655 3_655
O8 K3 F31 107.51(12) . 3_655
O7 K3 F31 98.07(11) . .
O7 K3 F31 81.93(11) 3_655 .
O8 K3 F31 107.51(12) 3_655 .
O8 K3 F31 72.49(12) . .
F31 K3 F31 180.00(7) 3_655 .
O7 K3 C87 46.41(14) . .
O7 K3 C87 133.59(14) 3_655 .
O8 K3 C87 155.82(13) 3_655 .
O8 K3 C87 24.18(13) . .
F31 K3 C87 87.17(13) 3_655 .
F31 K3 C87 92.83(13) . .
O7 K3 C87 133.59(14) . 3_655
O7 K3 C87 46.41(14) 3_655 3_655
O8 K3 C87 24.18(13) 3_655 3_655
O8 K3 C87 155.82(13) . 3_655
F31 K3 C87 92.83(13) 3_655 3_655
F31 K3 C87 87.17(13) . 3_655
C87 K3 C87 180.0 . 3_655
O7 K3 Se4 65.37(8) . .
O7 K3 Se4 114.63(8) 3_655 .
O8 K3 Se4 65.31(9) 3_655 .
O8 K3 Se4 114.69(9) . .
F31 K3 Se4 103.55(8) 3_655 .
F31 K3 Se4 76.45(8) . .
C87 K3 Se4 108.65(11) . .
C87 K3 Se4 71.35(11) 3_655 .
O7 K3 Se4 114.63(8) . 3_655
O7 K3 Se4 65.37(8) 3_655 3_655
O8 K3 Se4 114.68(9) 3_655 3_655
O8 K3 Se4 65.32(9) . 3_655
F31 K3 Se4 76.45(8) 3_655 3_655
F31 K3 Se4 103.55(8) . 3_655
C87 K3 Se4 71.35(11) . 3_655
C87 K3 Se4 108.64(11) 3_655 3_655
Se4 K3 Se4 180.0 . 3_655
O7 K3 C86 158.22(13) . 3_655
O7 K3 C86 21.79(13) 3_655 3_655
O8 K3 C86 42.55(13) 3_655 3_655
O8 K3 C86 137.45(13) . 3_655
F31 K3 C86 90.86(12) 3_655 3_655
F31 K3 C86 89.14(12) . 3_655
C87 K3 C86 154.22(15) . 3_655
C87 K3 C86 25.78(15) 3_655 3_655
Se4 K3 C86 96.81(11) . 3_655
Se4 K3 C86 83.19(11) 3_655 3_655

loop_
_geom_bond_atom_site_label_1
_geom_bond_atom_site_label_2
_geom_bond_distance
_geom_bond_site_symmetry_2
C1 C6 1.398(7) .
C1 C2 1.404(7) .
C1 B1 1.656(7) .
C2 C3 1.388(7) .
C2 H2 0.9500 .
C3 C4 1.390(7) .
C3 C7 1.500(7) .
C4 C5 1.392(7) .
C4 H4 0.9500 .
C5 C6 1.396(7) .
C5 C8 1.495(7) .
C6 H6 0.9500 .
C7 F3A 1.329(6) .
C7 F1B 1.331(10) .
C7 F1A 1.333(6) .
C7 F3B 1.342(10) .
C7 F2B 1.347(10) .
C7 F2A 1.357(7) .
C8 F6A 1.326(7) .
C8 F4A 1.327(7) .
C8 F5A 1.330(8) .
C8 F6B 1.338(10) .
C8 F5B 1.340(10) .
C8 F4B 1.344(10) .
C9 C14 1.402(8) .
C9 C10 1.404(8) .
C9 B1 1.645(8) .
C10 C11 1.384(9) .
C10 H10 0.9500 .
C11 C12 1.366(12) .
C11 C15A 1.457(19) .
C11 C15B 1.63(2) .
C12 C13 1.391(11) .
C12 H12 0.9500 .
C13 C14 1.388(8) .
C13 C16 1.492(12) .
C14 H14 0.9500 .
C15A F7A 1.32(2) .
C15A F8A 1.36(3) .
C15A F9A 1.36(2) .
C15B F7B 1.32(2) .
C15B F8B 1.35(2) .
C15B F9B 1.35(2) .
C16 F10 1.305(11) .
C16 F11 1.305(9) .
C16 F12 1.355(11) .
C17 C22 1.392(7) .
C17 C18 1.400(7) .
C17 B1 1.646(7) .
C18 C19 1.395(7) .
C18 H18 0.9500 .
C19 C20 1.380(8) .
C19 C23 1.499(7) .
C20 C21 1.380(8) .
C20 H20 0.9500 .
C21 C22 1.410(7) .
C21 C24 1.495(8) .
C22 H22 0.9500 .
C23 F13 1.319(6) .
C23 F14 1.322(7) .
C23 F15 1.330(7) .
C24 F17A 1.319(14) .
C24 F16B 1.32(2) .
C24 F16A 1.332(11) .
C24 F17B 1.336(10) .
C24 F18B 1.342(10) .
C24 F18A 1.360(14) .
C25 C30 1.395(7) .
C25 C26 1.412(7) .
C25 B1 1.640(8) .
C26 C27 1.383(8) .
C26 H26 0.9500 .
C27 C28 1.387(8) .
C27 C31 1.511(8) .
C28 C29 1.381(7) .
C28 H28 0.9500 .
C29 C30 1.406(7) .
C29 C32 1.495(8) .
C30 H30 0.9500 .
C31 F21 1.308(9) .
C31 F19 1.330(7) .
C31 F20 1.334(8) .
C32 F23 1.335(7) .
C32 F22 1.336(6) .
C32 F24 1.342(7) .
C33 C38 1.392(7) .
C33 C34 1.408(7) .
C33 B2 1.646(7) .
C34 C35 1.389(8) .
C34 H34 0.9500 .
C35 C36 1.389(9) .
C35 C39 1.503(8) .
C36 C37 1.379(9) .
C36 H36 0.9500 .
C37 C38 1.393(8) .
C37 C40 1.491(9) .
C38 H38 0.9500 .
C39 F27B 1.286(8) .
C39 F25A 1.312(8) .
C39 F26A 1.351(7) .
C39 F25B 1.382(15) .
C39 F26B 1.390(8) .
C39 F27A 1.400(8) .
C40 F29B 1.333(10) .
C40 F28B 1.335(10) .
C40 F30B 1.336(10) .
C40 F29A 1.340(12) .
C40 F28A 1.342(12) .
C40 F30A 1.362(17) .
C41 C42 1.408(7) .
C41 C46 1.410(7) .
C41 B2 1.642(7) .
C42 C43 1.380(7) .
C42 H42 0.9500 .
C43 C44 1.389(7) .
C43 C47 1.511(7) .
C44 C45 1.395(7) .
C44 H44 0.9500 .
C45 C46 1.391(7) .
C45 C48 1.495(7) .
C46 H46 0.9500 .
C47 F32 1.339(6) .
C47 F33 1.342(6) .
C47 F31 1.347(6) .
C48 F34 1.329(7) .
C48 F36 1.341(6) .
C48 F35 1.343(6) .
C49 C50 1.397(7) .
C49 C54 1.404(7) .
C49 B2 1.649(7) .
C50 C51 1.404(7) .
C50 H50 0.9500 .
C51 C52 1.376(7) .
C51 C55 1.497(7) .
C52 C53 1.380(7) .
C52 H52 0.9500 .
C53 C54 1.395(7) .
C53 C56 1.503(8) .
C54 H54 0.9500 .
C55 F37 1.332(7) .
C55 F39 1.332(6) .
C55 F38 1.332(7) .
C56 F41A 1.291(8) .
C56 F42A 1.312(8) .
C56 F41B 1.330(10) .
C56 F42B 1.340(10) .
C56 F40B 1.348(10) .
C56 F40A 1.357(7) .
C57 C62 1.397(7) .
C57 C58 1.402(7) .
C57 B2 1.643(7) .
C58 C59 1.392(7) .
C58 H58 0.9500 .
C59 C60 1.389(8) .
C59 C63 1.507(8) .
C60 C61 1.378(7) .
C60 H60 0.9500 .
C61 C62 1.401(7) .
C61 C64 1.506(8) .
C62 H62 0.9500 .
C63 F44B 1.24(4) .
C63 F45B 1.28(3) .
C63 F44A 1.330(9) .
C63 F43B 1.330(10) .
C63 F43A 1.340(11) .
C63 F45A 1.341(12) .
C64 F46 1.325(6) .
C64 F47 1.339(7) .
C64 F48 1.341(7) .
C65 C70 1.503(8) 3_556
C65 Se1 1.951(6) .
C65 H65A 0.9900 .
C65 H65B 0.9900 .
C66 C67 1.509(8) .
C66 Se1 1.970(6) .
C66 H66A 0.9900 .
C66 H66B 0.9900 .
C67 O1 1.419(7) .
C67 H67A 0.9900 .
C67 H67B 0.9900 .
C68 O1 1.434(7) .
C68 C69 1.535(9) .
C68 H68A 0.9900 .
C68 H68B 0.9900 .
C69 O2 1.407(7) .
C69 H69A 0.9900 .
C69 H69B 0.9900 .
C70 O2 1.432(7) .
C70 C65 1.503(8) 3_556
C70 H70A 0.9900 .
C70 H70B 0.9900 .
C71 C72 1.468(11) .
C71 Se2 2.003(8) .
C71 H71A 0.9900 .
C71 H71B 0.9900 .
C72 O3 1.380(8) .
C72 H72A 0.9900 .
C72 H72B 0.9900 .
C73 C74 1.458(10) .
C73 O3 1.476(9) .
C73 H73A 0.9900 .
C73 H73B 0.9900 .
C74 O4 1.386(8) .
C74 H74A 0.9900 .
C74 H74B 0.9900 .
C75A O4 1.421(10) .
C75A C76A 1.524(10) .
C75A H75A 0.9900 .
C75A H75B 0.9900 .
C76A Se3A 1.953(10) .
C76A H76A 0.9900 .
C76A H76B 0.9900 .
C77A C78A 1.546(10) .
C77A Se3A 1.969(10) .
C77A H77A 0.9900 .
C77A H77B 0.9900 .
C78A O5A 1.412(10) .
C78A H78A 0.9900 .
C78A H78B 0.9900 .
C79A O5A 1.419(10) .
C79A C80A 1.44(4) .
C79A H79A 0.9900 .
C79A H79B 0.9900 .
C80A O6 1.42(3) .
C80A H80A 0.9900 .
C80A H80B 0.9900 .
C75B O4 1.496(11) .
C75B C76B 1.503(8) .
C75B H75C 0.9900 .
C75B H75D 0.9900 .
C76B Se3B 1.930(8) .
C76B H76C 0.9900 .
C76B H76D 0.9900 .
C77B C78B 1.558(9) .
C77B Se3B 1.952(9) .
C77B H77C 0.9900 .
C77B H77D 0.9900 .
C78B O5B 1.406(8) .
C78B H78C 0.9900 .
C78B H78D 0.9900 .
C79B O5B 1.473(17) .
C79B C80B 1.537(10) .
C79B H79C 0.9900 .
C79B H79D 0.9900 .
C80B O6 1.410(10) .
C80B H80C 0.9900 .
C80B H80D 0.9900 .
C81 O6 1.444(9) .
C81 C82 1.447(10) .
C81 H81A 0.9900 .
C81 H81B 0.9900 .
C82 Se2 1.936(8) .
C82 H82A 0.9900 .
C82 H82B 0.9900 .
C83 C88 1.484(9) 3_655
C83 Se4 1.932(7) .
C83 H83A 0.9900 .
C83 H83B 0.9900 .
C84 C85 1.517(9) .
C84 Se4 1.975(6) .
C84 H84A 0.9900 .
C84 H84B 0.9900 .
C85 O7 1.414(7) .
C85 H85A 0.9900 .
C85 H85B 0.9900 .
C86 O7 1.442(7) .
C86 C87 1.538(9) .
C86 H86A 0.9900 .
C86 H86B 0.9900 .
C87 O8 1.387(8) .
C87 K3 3.296(6) .
C87 H87A 0.9900 .
C87 H87B 0.9900 .
C88 O8 1.443(7) .
C88 C83 1.484(9) 3_655
C88 H88A 0.9900 .
C88 H88B 0.9900 .
O1 K1 2.663(4) .
O2 K1 2.686(4) .
O3 K2 2.712(5) .
O4 K2 2.734(4) .
O5A K2 2.642(17) .
O5B K2 2.727(9) .
O6 K2 2.757(5) .
O7 K3 2.669(4) .
O8 K3 2.693(4) .
F1A K1 2.714(4) .
F7A K2 3.040(9) .
F8A K2 3.010(15) .
F3B K1 2.73(3) .
F8B K2 2.583(11) .
F25A K2 2.674(8) .
F25B K2 3.118(12) .
F26B K2 2.924(10) .
F31 K3 2.736(3) .
Se1 K1 3.3123(7) .
Se2 K2 3.3065(13) .
Se3A K2 3.307(4) .
Se3B K2 3.3269(19) .
Se4 K3 3.3167(7) .
K1 O1 2.663(4) 3_556
K1 O2 2.686(4) 3_556
K1 F1A 2.714(4) 3_556
K1 F3B 2.73(3) 3_556
K1 Se1 3.3124(7) 3_556
K1 C69 3.314(6) 3_556
K1 C68 3.530(6) 3_556
K3 O7 2.669(4) 3_655
K3 O8 2.693(4) 3_655
K3 F31 2.736(3) 3_655
K3 C87 3.296(6) 3_655
K3 Se4 3.3168(7) 3_655
K3 C86 3.526(6) 3_655

loop_
_geom_torsion_atom_site_label_1
_geom_torsion_atom_site_label_2
_geom_torsion_atom_site_label_3
_geom_torsion_atom_site_label_4
_geom_torsion
_geom_torsion_site_symmetry_1
C6 C1 C2 C3 1.7(7) .
B1 C1 C2 C3 -172.8(5) .
C1 C2 C3 C4 -0.4(7) .
C1 C2 C3 C7 177.7(4) .
C2 C3 C4 C5 -1.2(7) .
C7 C3 C4 C5 -179.4(4) .
C3 C4 C5 C6 1.5(7) .
C3 C4 C5 C8 -179.8(5) .
C4 C5 C6 C1 -0.2(8) .
C8 C5 C6 C1 -178.8(5) .
C2 C1 C6 C5 -1.4(7) .
B1 C1 C6 C5 173.3(4) .
C2 C3 C7 F3A -136.1(5) .
C4 C3 C7 F3A 42.1(6) .
C2 C3 C7 F1B -49(4) .
C4 C3 C7 F1B 130(4) .
C2 C3 C7 F1A 101.8(6) .
C4 C3 C7 F1A -80.0(6) .
C2 C3 C7 F3B 66(2) .
C4 C3 C7 F3B -116(2) .
C2 C3 C7 F2B 165(2) .
C4 C3 C7 F2B -16(2) .
C2 C3 C7 F2A -17.0(7) .
C4 C3 C7 F2A 161.2(5) .
C4 C5 C8 F6A 122.8(6) .
C6 C5 C8 F6A -58.5(7) .
C4 C5 C8 F4A 2.4(8) .
C6 C5 C8 F4A -178.9(6) .
C4 C5 C8 F5A -118.8(6) .
C6 C5 C8 F5A 59.8(7) .
C4 C5 C8 F6B -47(3) .
C6 C5 C8 F6B 132(3) .
C4 C5 C8 F5B 74(3) .
C6 C5 C8 F5B -107(3) .
C4 C5 C8 F4B -160(4) .
C6 C5 C8 F4B 19(4) .
C14 C9 C10 C11 -2.3(8) .
B1 C9 C10 C11 -179.1(5) .
C9 C10 C11 C12 1.7(10) .
C9 C10 C11 C15A 170.6(13) .
C9 C10 C11 C15B -168.2(7) .
C10 C11 C12 C13 0.9(11) .
C15A C11 C12 C13 -170.3(10) .
C15B C11 C12 C13 168.2(9) .
C11 C12 C13 C14 -2.7(10) .
C11 C12 C13 C16 178.4(8) .
C12 C13 C14 C9 2.1(10) .
C16 C13 C14 C9 -179.0(7) .
C10 C9 C14 C13 0.4(8) .
B1 C9 C14 C13 177.2(5) .
C12 C11 C15A F7A 51.5(17) .
C10 C11 C15A F7A -118.6(17) .
C15B C11 C15A F7A -163(3) .
C12 C11 C15A F8A 177.3(13) .
C10 C11 C15A F8A 7(2) .
C15B C11 C15A F8A -37.6(18) .
C12 C11 C15A F9A -67.3(18) .
C10 C11 C15A F9A 122.7(14) .
C15B C11 C15A F9A 78(3) .
C12 C11 C15B F7B -108.5(16) .
C10 C11 C15B F7B 60.1(16) .
C15A C11 C15B F7B -154(3) .
C12 C11 C15B F8B 125.9(13) .
C10 C11 C15B F8B -65.5(14) .
C15A C11 C15B F8B 80(2) .
C12 C11 C15B F9B 12.4(18) .
C10 C11 C15B F9B -179.0(11) .
C15A C11 C15B F9B -33.2(19) .
C14 C13 C16 F10 54.5(11) .
C12 C13 C16 F10 -126.6(9) .
C14 C13 C16 F11 178.6(8) .
C12 C13 C16 F11 -2.6(13) .
C14 C13 C16 F12 -62.9(10) .
C12 C13 C16 F12 115.9(8) .
C22 C17 C18 C19 0.1(7) .
B1 C17 C18 C19 179.2(5) .
C17 C18 C19 C20 1.1(8) .
C17 C18 C19 C23 -179.9(5) .
C18 C19 C20 C21 -0.9(7) .
C23 C19 C20 C21 -179.9(5) .
C19 C20 C21 C22 -0.3(7) .
C19 C20 C21 C24 179.7(5) .
C18 C17 C22 C21 -1.3(7) .
B1 C17 C22 C21 179.6(5) .
C20 C21 C22 C17 1.5(8) .
C24 C21 C22 C17 -178.5(5) .
C20 C19 C23 F13 -16.2(7) .
C18 C19 C23 F13 164.8(5) .
C20 C19 C23 F14 106.5(6) .
C18 C19 C23 F14 -72.5(7) .
C20 C19 C23 F15 -136.1(5) .
C18 C19 C23 F15 44.9(7) .
C20 C21 C24 F17A -156.7(14) .
C22 C21 C24 F17A 23.3(16) .
C20 C21 C24 F16B 112(3) .
C22 C21 C24 F16B -68(3) .
C20 C21 C24 F16A -33.9(14) .
C22 C21 C24 F16A 146.2(13) .
C20 C21 C24 F17B -13(3) .
C22 C21 C24 F17B 167(3) .
C20 C21 C24 F18B -133(2) .
C22 C21 C24 F18B 47(2) .
C20 C21 C24 F18A 82.1(13) .
C22 C21 C24 F18A -97.9(13) .
C30 C25 C26 C27 1.6(8) .
B1 C25 C26 C27 -176.9(5) .
C25 C26 C27 C28 -0.9(9) .
C25 C26 C27 C31 179.8(6) .
C26 C27 C28 C29 0.5(9) .
C31 C27 C28 C29 179.8(6) .
C27 C28 C29 C30 -0.9(8) .
C27 C28 C29 C32 -179.9(5) .
C26 C25 C30 C29 -2.0(7) .
B1 C25 C30 C29 176.5(5) .
C28 C29 C30 C25 1.7(8) .
C32 C29 C30 C25 -179.3(5) .
C26 C27 C31 F21 85.1(7) .
C28 C27 C31 F21 -94.2(8) .
C26 C27 C31 F19 -36.5(9) .
C28 C27 C31 F19 144.2(6) .
C26 C27 C31 F20 -155.0(6) .
C28 C27 C31 F20 25.7(9) .
C28 C29 C32 F23 104.7(6) .
C30 C29 C32 F23 -74.3(6) .
C28 C29 C32 F22 -16.0(8) .
C30 C29 C32 F22 165.0(5) .
C28 C29 C32 F24 -136.1(6) .
C30 C29 C32 F24 44.9(7) .
C38 C33 C34 C35 -0.4(7) .
B2 C33 C34 C35 -175.9(5) .
C33 C34 C35 C36 1.3(9) .
C33 C34 C35 C39 179.5(5) .
C34 C35 C36 C37 -1.7(9) .
C39 C35 C36 C37 -179.9(6) .
C35 C36 C37 C38 1.2(9) .
C35 C36 C37 C40 -179.8(6) .
C34 C33 C38 C37 -0.1(8) .
B2 C33 C38 C37 175.3(5) .
C36 C37 C38 C33 -0.3(9) .
C40 C37 C38 C33 -179.3(6) .
C36 C35 C39 F27B -33.2(13) .
C34 C35 C39 F27B 148.7(11) .
C36 C35 C39 F25A 171.0(8) .
C34 C35 C39 F25A -7.2(10) .
C36 C35 C39 F26A 34.2(8) .
C34 C35 C39 F26A -144.0(6) .
C36 C35 C39 F25B -158.1(8) .
C34 C35 C39 F25B 23.8(10) .
C36 C35 C39 F26B 92.1(8) .
C34 C35 C39 F26B -86.1(8) .
C36 C35 C39 F27A -73.9(8) .
C34 C35 C39 F27A 108.0(7) .
C36 C37 C40 F29B 120(2) .
C38 C37 C40 F29B -61(2) .
C36 C37 C40 F28B -10(3) .
C38 C37 C40 F28B 169(3) .
C36 C37 C40 F30B -120(2) .
C38 C37 C40 F30B 59(2) .
C36 C37 C40 F29A 144.3(15) .
C38 C37 C40 F29A -36.7(16) .
C36 C37 C40 F28A 21.2(17) .
C38 C37 C40 F28A -159.8(15) .
C36 C37 C40 F30A -100.2(15) .
C38 C37 C40 F30A 78.8(15) .
C46 C41 C42 C43 1.5(7) .
B2 C41 C42 C43 -172.8(4) .
C41 C42 C43 C44 -0.3(7) .
C41 C42 C43 C47 177.3(4) .
C42 C43 C44 C45 -1.1(7) .
C47 C43 C44 C45 -178.8(4) .
C43 C44 C45 C46 1.2(7) .
C43 C44 C45 C48 178.9(5) .
C44 C45 C46 C41 0.1(7) .
C48 C45 C46 C41 -177.7(5) .
C42 C41 C46 C45 -1.4(7) .
B2 C41 C46 C45 173.1(4) .
C42 C43 C47 F32 -131.1(5) .
C44 C43 C47 F32 46.5(6) .
C42 C43 C47 F33 -10.1(6) .
C44 C43 C47 F33 167.6(4) .
C42 C43 C47 F31 109.7(5) .
C44 C43 C47 F31 -72.6(6) .
C46 C45 C48 F34 61.0(6) .
C44 C45 C48 F34 -116.9(5) .
C46 C45 C48 F36 -177.8(4) .
C44 C45 C48 F36 4.3(7) .
C46 C45 C48 F35 -58.8(7) .
C44 C45 C48 F35 123.3(5) .
C54 C49 C50 C51 -1.3(7) .
B2 C49 C50 C51 177.0(4) .
C49 C50 C51 C52 1.7(7) .
C49 C50 C51 C55 179.5(5) .
C50 C51 C52 C53 -0.5(7) .
C55 C51 C52 C53 -178.2(5) .
C51 C52 C53 C54 -1.0(7) .
C51 C52 C53 C56 178.4(5) .
C52 C53 C54 C49 1.4(8) .
C56 C53 C54 C49 -178.0(5) .
C50 C49 C54 C53 -0.2(7) .
B2 C49 C54 C53 -178.5(5) .
C52 C51 C55 F37 95.5(6) .
C50 C51 C55 F37 -82.3(6) .
C52 C51 C55 F39 -24.2(7) .
C50 C51 C55 F39 158.1(5) .
C52 C51 C55 F38 -144.9(5) .
C50 C51 C55 F38 37.4(7) .
C52 C53 C56 F41A -173.2(7) .
C54 C53 C56 F41A 6.3(9) .
C52 C53 C56 F42A 62.0(8) .
C54 C53 C56 F42A -118.6(6) .
C52 C53 C56 F41B 1(2) .
C54 C53 C56 F41B -180(2) .
C52 C53 C56 F42B -144(3) .
C54 C53 C56 F42B 35(3) .
C52 C53 C56 F40B 106.1(17) .
C54 C53 C56 F40B -74.5(17) .
C52 C53 C56 F40A -53.8(7) .
C54 C53 C56 F40A 125.6(6) .
C62 C57 C58 C59 2.1(7) .
B2 C57 C58 C59 -174.2(5) .
C57 C58 C59 C60 -0.9(8) .
C57 C58 C59 C63 179.4(5) .
C58 C59 C60 C61 -0.8(8) .
C63 C59 C60 C61 178.9(5) .
C59 C60 C61 C62 1.0(8) .
C59 C60 C61 C64 -179.6(5) .
C58 C57 C62 C61 -1.9(7) .
B2 C57 C62 C61 174.4(5) .
C60 C61 C62 C57 0.3(8) .
C64 C61 C62 C57 -179.0(5) .
C60 C59 C63 F44B 44(3) .
C58 C59 C63 F44B -136(3) .
C60 C59 C63 F45B -69(2) .
C58 C59 C63 F45B 111(2) .
C60 C59 C63 F44A 20.6(12) .
C58 C59 C63 F44A -159.7(10) .
C60 C59 C63 F43B 173(2) .
C58 C59 C63 F43B -8(2) .
C60 C59 C63 F43A 139.3(11) .
C58 C59 C63 F43A -41.1(12) .
C60 C59 C63 F45A -102.4(16) .
C58 C59 C63 F45A 77.3(16) .
C60 C61 C64 F46 -26.1(7) .
C62 C61 C64 F46 153.3(5) .
C60 C61 C64 F47 -146.9(5) .
C62 C61 C64 F47 32.4(7) .
C60 C61 C64 F48 94.5(6) .
C62 C61 C64 F48 -86.1(6) .
Se1 C66 C67 O1 -72.6(5) .
O1 C68 C69 O2 65.5(6) .
Se2 C71 C72 O3 68.0(8) .
O3 C73 C74 O4 -71.6(9) .
O4 C75A C76A Se3A 67(2) .
Se3A C77A C78A O5A 74(2) .
O5A C79A C80A O6 -18(7) .
O4 C75B C76B Se3B 58.0(12) .
Se3B C77B C78B O5B 73.6(13) .
O5B C79B C80B O6 -82.1(17) .
O6 C81 C82 Se2 58.7(10) .
Se4 C84 C85 O7 -73.0(5) .
O7 C86 C87 O8 65.4(6) .
O7 C86 C87 K3 17.6(4) .
C30 C25 B1 C9 132.2(5) .
C26 C25 B1 C9 -49.5(6) .
C30 C25 B1 C17 11.9(7) .
C26 C25 B1 C17 -169.7(5) .
C30 C25 B1 C1 -109.0(5) .
C26 C25 B1 C1 69.4(6) .
C14 C9 B1 C25 159.5(5) .
C10 C9 B1 C25 -23.9(6) .
C14 C9 B1 C17 -79.6(6) .
C10 C9 B1 C17 96.9(6) .
C14 C9 B1 C1 39.4(6) .
C10 C9 B1 C1 -144.1(5) .
C22 C17 B1 C25 105.3(6) .
C18 C17 B1 C25 -73.7(6) .
C22 C17 B1 C9 -14.8(7) .
C18 C17 B1 C9 166.2(5) .
C22 C17 B1 C1 -133.2(5) .
C18 C17 B1 C1 47.8(6) .
C6 C1 B1 C25 161.0(4) .
C2 C1 B1 C25 -24.7(6) .
C6 C1 B1 C9 -79.6(5) .
C2 C1 B1 C9 94.7(5) .
C6 C1 B1 C17 39.5(6) .
C2 C1 B1 C17 -146.3(5) .
C42 C41 B2 C57 -25.8(6) .
C46 C41 B2 C57 160.3(4) .
C42 C41 B2 C33 95.2(5) .
C46 C41 B2 C33 -78.7(5) .
C42 C41 B2 C49 -146.8(4) .
C46 C41 B2 C49 39.3(6) .
C62 C57 B2 C41 -100.2(5) .
C58 C57 B2 C41 75.9(6) .
C62 C57 B2 C33 140.0(5) .
C58 C57 B2 C33 -43.9(6) .
C62 C57 B2 C49 20.6(7) .
C58 C57 B2 C49 -163.4(4) .
C38 C33 B2 C41 29.0(6) .
C34 C33 B2 C41 -155.9(4) .
C38 C33 B2 C57 149.3(5) .
C34 C33 B2 C57 -35.6(6) .
C38 C33 B2 C49 -90.1(6) .
C34 C33 B2 C49 85.0(5) .
C50 C49 B2 C41 44.1(6) .
C54 C49 B2 C41 -137.7(5) .
C50 C49 B2 C57 -76.5(6) .
C54 C49 B2 C57 101.7(5) .
C50 C49 B2 C33 162.5(4) .
C54 C49 B2 C33 -19.3(6) .
C66 C67 O1 C68 178.9(5) .
C66 C67 O1 K1 26.1(6) .
C69 C68 O1 C67 177.9(5) .
C69 C68 O1 K1 -26.3(6) .
C68 C69 O2 C70 157.7(5) .
C68 C69 O2 K1 -67.2(5) .
C65 C70 O2 C69 65.4(7) 3_556
C65 C70 O2 K1 -61.1(6) 3_556
C71 C72 O3 C73 173.7(6) .
C71 C72 O3 K2 -67.1(7) .
C74 C73 O3 C72 -164.7(6) .
C74 C73 O3 K2 66.3(6) .
C73 C74 O4 C75A -174.3(18) .
C73 C74 O4 C75B 172.8(8) .
C73 C74 O4 K2 33.0(8) .
C76A C75A O4 C74 161.7(14) .
C76A C75A O4 C75B -60(5) .
C76A C75A O4 K2 -56(3) .
C76B C75B O4 C74 157.5(8) .
C76B C75B O4 C75A 112(7) .
C76B C75B O4 K2 -65.2(10) .
C77A C78A O5A C79A 171(2) .
C77A C78A O5A K2 -57.6(19) .
C80A C79A O5A C78A 170(3) .
C80A C79A O5A K2 29(4) .
C77B C78B O5B C79B 167.5(9) .
C77B C78B O5B K2 -74.0(11) .
C80B C79B O5B C78B -160.4(11) .
C80B C79B O5B K2 72.0(9) .
C79B C80B O6 C80A 7(11) .
C79B C80B O6 C81 -171.8(12) .
C79B C80B O6 K2 46.0(18) .
C79A C80A O6 C80B 140(16) .
C79A C80A O6 C81 141(4) .
C79A C80A O6 K2 -5(5) .
C82 C81 O6 C80B 164.5(14) .
C82 C81 O6 C80A 164(3) .
C82 C81 O6 K2 -57.3(9) .
C84 C85 O7 C86 -179.0(5) .
C84 C85 O7 K3 27.2(6) .
C87 C86 O7 C85 178.8(5) .
C87 C86 O7 K3 -24.2(5) .
C86 C87 O8 C88 157.5(5) .
K3 C87 O8 C88 -134.2(5) .
C86 C87 O8 K3 -68.2(5) .
C83 C88 O8 C87 64.6(7) 3_655
C83 C88 O8 K3 -60.7(7) 3_655
F3A C7 F1A K1 -169.7(6) .
F1B C7 F1A K1 106(3) .
F3B C7 F1A K1 35(3) .
F2B C7 F1A K1 -139(2) .
F2A C7 F1A K1 79.0(9) .
C3 C7 F1A K1 -44.2(10) .
F8A C15A F7A K2 -7.8(15) .
F9A C15A F7A K2 -122.3(12) .
C11 C15A F7A K2 116.9(14) .
F7A C15A F8A K2 7.9(15) .
F9A C15A F8A K2 119.4(14) .
C11 C15A F8A K2 -125.3(11) .
F3A C7 F3B K1 -69(6) .
F1B C7 F3B K1 -154(5) .
F1A C7 F3B K1 -32(3) .
F2B C7 F3B K1 -27(5) .
F2A C7 F3B K1 -169(5) .
C3 C7 F3B K1 80(5) .
F7B C15B F8B K2 126.1(18) .
F9B C15B F8B K2 14(3) .
C11 C15B F8B K2 -101.3(19) .
F27B C39 F25A K2 68.2(15) .
F26A C39 F25A K2 -1.7(13) .
F25B C39 F25A K2 133(2) .
F26B C39 F25A K2 -34.4(9) .
F27A C39 F25A K2 104.9(9) .
C35 C39 F25A K2 -137.0(7) .
F27B C39 F25B K2 98.0(9) .
F25A C39 F25B K2 -28.7(15) .
F26A C39 F25B K2 33.2(12) .
F26B C39 F25B K2 -16.3(7) .
F27A C39 F25B K2 123.6(6) .
C35 C39 F25B K2 -131.2(5) .
F27B C39 F26B K2 -94.1(10) .
F25A C39 F26B K2 24.5(6) .
F26A C39 F26B K2 -118.8(8) .
F25B C39 F26B K2 18.4(9) .
F27A C39 F26B K2 -65.5(13) .
C35 C39 F26B K2 135.8(5) .
F32 C47 F31 K3 -168.5(4) .
F33 C47 F31 K3 78.3(7) .
C43 C47 F31 K3 -45.2(8) .
